data_4060066
loop_
_publ_author_name
'Carsten Cornelissen'
'Gerhard Erker'
'Gerald Kehr'
'Roland Fr\"ohlich'

_publ_section_title
;
 Chemistry of Metal-Metal-Bonded Early-Late Heterobimetallics:
 Cooperative Reactions of Functional Groups at a Persistent
 Organometallic Zr-Rh Framework
;
_journal_name_full Organometallics
_journal_page_first 214
_journal_page_last 225
_journal_paper_doi 10.1021/om049346z
_journal_volume 24
_journal_year 2005
_chemical_formula_sum 'C43 H63 Cl2 O P2 Rh Zr'
_chemical_formula_weight 922.90
_chemical_name_systematic
; 
 ? 
;
_space_group_IT_number 14
_symmetry_cell_setting monoclinic
_symmetry_space_group_name_Hall '-P 2ybc'
_symmetry_space_group_name_H-M 'P 1 21/c 1'
_atom_sites_solution_hydrogens geom
_atom_sites_solution_primary direct
_atom_sites_solution_secondary difmap
_audit_creation_method SHELXL-97
_cell_angle_alpha 90.00
_cell_angle_beta 109.66(1)
_cell_angle_gamma 90.00
_cell_formula_units_Z 8
_cell_length_a 34.575(1)
_cell_length_b 10.989(1)
_cell_length_c 23.485(1)
_cell_measurement_temperature 198(2)
_cell_volume 8402.8(9)
_computing_cell_refinement 'Collect (Nonius B.V., 1998)'
_computing_data_collection 'Collect (Nonius B.V., 1998)'
_computing_data_reduction 'Denzo-SMN (Otwinowski & Minor, 1997)'
_computing_molecular_graphics 'Diamond (Brandenburg, 1997)'
_computing_publication_material 'SHELXL-97 (Sheldrick, 1997)'
_computing_structure_refinement 'SHELXL-97 (Sheldrick, 1997)'
_computing_structure_solution 'SHELXS-97 (Sheldrick, 1990)'
_diffrn_ambient_temperature 198(2)
_diffrn_measured_fraction_theta_full 0.976
_diffrn_measured_fraction_theta_max 0.976
_diffrn_measurement_device_type 'Nonius KappaCCD'
_diffrn_measurement_method '\w and \f scans'
_diffrn_radiation_monochromator graphite
_diffrn_radiation_source 'rotating anode Nonius FR591'
_diffrn_radiation_type MoK\a
_diffrn_radiation_wavelength 0.71073
_diffrn_reflns_av_R_equivalents 0.0505
_diffrn_reflns_av_sigmaI/netI 0.0683
_diffrn_reflns_limit_h_max 45
_diffrn_reflns_limit_h_min -29
_diffrn_reflns_limit_k_max 14
_diffrn_reflns_limit_k_min -13
_diffrn_reflns_limit_l_max 25
_diffrn_reflns_limit_l_min -30
_diffrn_reflns_number 47132
_diffrn_reflns_theta_full 27.87
_diffrn_reflns_theta_max 27.87
_diffrn_reflns_theta_min 1.73
_exptl_absorpt_coefficient_mu 0.876
_exptl_absorpt_correction_T_max 0.9575
_exptl_absorpt_correction_T_min 0.8107
_exptl_absorpt_correction_type empirical
_exptl_absorpt_process_details 'SORTAV (Blessing, 1995 & 1997)'
_exptl_crystal_colour orange
_exptl_crystal_density_diffrn 1.459
_exptl_crystal_density_method 'not measured'
_exptl_crystal_description plate
_exptl_crystal_F_000 3824
_exptl_crystal_size_max 0.25
_exptl_crystal_size_mid 0.20
_exptl_crystal_size_min 0.05
_refine_diff_density_max 0.603
_refine_diff_density_min -0.672
_refine_diff_density_rms 0.093
_refine_ls_extinction_method none
_refine_ls_goodness_of_fit_ref 1.023
_refine_ls_hydrogen_treatment riding
_refine_ls_matrix_type full
_refine_ls_number_parameters 905
_refine_ls_number_reflns 19583
_refine_ls_number_restraints 0
_refine_ls_restrained_S_all 1.023
_refine_ls_R_factor_all 0.0678
_refine_ls_R_factor_gt 0.0400
_refine_ls_shift/su_max 0.002
_refine_ls_shift/su_mean 0.000
_refine_ls_structure_factor_coef Fsqd
_refine_ls_weighting_details 'calc w=1/[\s^2^(Fo^2^)+(0.0304P)^2^+0.8526P] where P=(Fo^2^+2Fc^2^)/3'
_refine_ls_weighting_scheme calc
_refine_ls_wR_factor_gt 0.0779
_refine_ls_wR_factor_ref 0.0864
_reflns_number_gt 14192
_reflns_number_total 19583
_reflns_threshold_expression >2sigma(I)
_cod_original_sg_symbol_H-M P21/c
_cod_database_code 4060066

loop_
_symmetry_equiv_pos_as_xyz
'x, y, z'
'-x, y+1/2, -z+1/2'
'-x, -y, -z'
'x, -y-1/2, z-1/2'

loop_
_atom_site_label
_atom_site_type_symbol
_atom_site_fract_x
_atom_site_fract_y
_atom_site_fract_z
_atom_site_U_iso_or_equiv
_atom_site_adp_type
_atom_site_occupancy
_atom_site_symmetry_multiplicity
_atom_site_calc_flag
_atom_site_refinement_flags
Rh1A Rh 0.149697(7) -0.00690(2) 0.198144(9) 0.01904(6) Uani 1 1 d .
Zr1A Zr 0.072279(9) -0.02569(3) 0.226882(11) 0.02112(7) Uani 1 1 d .
Cl1A Cl 0.17999(2) 0.18087(7) 0.17695(3) 0.03142(18) Uani 1 1 d .
Cl2A Cl 0.03160(3) -0.18962(8) 0.25905(4) 0.0472(2) Uani 1 1 d .
O1A O 0.10591(6) -0.19766(18) 0.22887(9) 0.0312(5) Uani 1 1 d .
C2A C 0.13629(10) -0.1687(3) 0.21407(11) 0.0258(7) Uani 1 1 d .
C3A C 0.16332(10) -0.2741(3) 0.20988(13) 0.0337(8) Uani 1 1 d .
H3A1 H 0.1728 -0.3175 0.2486 0.051 Uiso 1 1 calc R
H3A2 H 0.1871 -0.2433 0.2005 0.051 Uiso 1 1 calc R
H3A3 H 0.1476 -0.3298 0.1779 0.051 Uiso 1 1 calc R
P1A P 0.10343(2) -0.01766(7) 0.10046(3) 0.02156(17) Uani 1 1 d .
P2A P 0.17655(2) 0.03184(7) 0.30137(3) 0.02091(16) Uani 1 1 d .
C11A C 0.09360(9) -0.1635(3) 0.05919(11) 0.0255(7) Uani 1 1 d .
H11A H 0.0867 -0.2225 0.0868 0.031 Uiso 1 1 calc R
C12A C 0.05674(10) -0.1661(3) 0.00042(12) 0.0315(7) Uani 1 1 d .
H12A H 0.0325 -0.1306 0.0076 0.038 Uiso 1 1 calc R
H12B H 0.0629 -0.1163 -0.0307 0.038 Uiso 1 1 calc R
C13A C 0.04724(11) -0.2964(3) -0.02232(14) 0.0451(9) Uani 1 1 d .
H13A H 0.0393 -0.3449 0.0076 0.054 Uiso 1 1 calc R
H13B H 0.0239 -0.2966 -0.0608 0.054 Uiso 1 1 calc R
C14A C 0.08457(13) -0.3534(3) -0.03205(14) 0.0532(11) Uani 1 1 d .
H14A H 0.0900 -0.3112 -0.0658 0.064 Uiso 1 1 calc R
H14B H 0.0786 -0.4398 -0.0437 0.064 Uiso 1 1 calc R
C15A C 0.12286(11) -0.3466(3) 0.02407(14) 0.0441(9) Uani 1 1 d .
H15A H 0.1192 -0.3996 0.0560 0.053 Uiso 1 1 calc R
H15B H 0.1468 -0.3772 0.0141 0.053 Uiso 1 1 calc R
C16A C 0.13140(10) -0.2173(3) 0.04790(14) 0.0356(8) Uani 1 1 d .
H16A H 0.1386 -0.1662 0.0182 0.043 Uiso 1 1 calc R
H16B H 0.1551 -0.2171 0.0861 0.043 Uiso 1 1 calc R
C21A C 0.10556(9) 0.1082(3) 0.05011(11) 0.0239(7) Uani 1 1 d .
H21A H 0.1130 0.1811 0.0771 0.029 Uiso 1 1 calc R
C22A C 0.06610(9) 0.1450(3) -0.00082(12) 0.0330(8) Uani 1 1 d .
H22A H 0.0574 0.0783 -0.0308 0.040 Uiso 1 1 calc R
H22B H 0.0439 0.1594 0.0161 0.040 Uiso 1 1 calc R
C23A C 0.07346(11) 0.2605(3) -0.03185(14) 0.0399(9) Uani 1 1 d .
H23A H 0.0486 0.2786 -0.0669 0.048 Uiso 1 1 calc R
H23B H 0.0780 0.3295 -0.0032 0.048 Uiso 1 1 calc R
C24A C 0.10989(11) 0.2498(3) -0.05337(15) 0.0479(10) Uani 1 1 d .
H24A H 0.1147 0.3291 -0.0698 0.057 Uiso 1 1 calc R
H24B H 0.1038 0.1891 -0.0864 0.057 Uiso 1 1 calc R
C25A C 0.14847(11) 0.2116(3) -0.00228(14) 0.0460(9) Uani 1 1 d .
H25A H 0.1714 0.2009 -0.0182 0.055 Uiso 1 1 calc R
H25B H 0.1563 0.2763 0.0289 0.055 Uiso 1 1 calc R
C26A C 0.14120(9) 0.0934(3) 0.02605(13) 0.0331(8) Uani 1 1 d .
H26A H 0.1664 0.0703 0.0596 0.040 Uiso 1 1 calc R
H26B H 0.1348 0.0276 -0.0045 0.040 Uiso 1 1 calc R
C31A C 0.20497(9) 0.1750(3) 0.32660(11) 0.0240(6) Uani 1 1 d .
H31A H 0.1906 0.2358 0.2949 0.029 Uiso 1 1 calc R
C32A C 0.20358(10) 0.2301(3) 0.38597(13) 0.0342(8) Uani 1 1 d .
H32A H 0.1749 0.2319 0.3856 0.041 Uiso 1 1 calc R
H32B H 0.2199 0.1793 0.4205 0.041 Uiso 1 1 calc R
C33A C 0.22093(10) 0.3592(3) 0.39320(13) 0.0377(8) Uani 1 1 d .
H33A H 0.2028 0.4116 0.3609 0.045 Uiso 1 1 calc R
H33B H 0.2215 0.3925 0.4326 0.045 Uiso 1 1 calc R
C34A C 0.26403(10) 0.3620(3) 0.38991(13) 0.0375(8) Uani 1 1 d .
H34A H 0.2830 0.3194 0.4255 0.045 Uiso 1 1 calc R
H34B H 0.2733 0.4475 0.3911 0.045 Uiso 1 1 calc R
C35A C 0.26562(10) 0.3015(3) 0.33241(13) 0.0366(8) Uani 1 1 d .
H35A H 0.2494 0.3502 0.2969 0.044 Uiso 1 1 calc R
H35B H 0.2944 0.2995 0.3331 0.044 Uiso 1 1 calc R
C36A C 0.24877(9) 0.1727(3) 0.32613(13) 0.0294(7) Uani 1 1 d .
H36A H 0.2493 0.1365 0.2878 0.035 Uiso 1 1 calc R
H36B H 0.2661 0.1220 0.3600 0.035 Uiso 1 1 calc R
C41A C 0.19938(9) -0.0952(3) 0.35270(11) 0.0264(7) Uani 1 1 d .
H41A H 0.1786 -0.1620 0.3409 0.032 Uiso 1 1 calc R
C42A C 0.20837(10) -0.0763(3) 0.42035(12) 0.0343(8) Uani 1 1 d .
H42A H 0.2310 -0.0171 0.4362 0.041 Uiso 1 1 calc R
H42B H 0.1837 -0.0432 0.4274 0.041 Uiso 1 1 calc R
C43A C 0.22034(13) -0.1975(3) 0.45332(14) 0.0489(10) Uani 1 1 d .
H43A H 0.2263 -0.1848 0.4972 0.059 Uiso 1 1 calc R
H43B H 0.1970 -0.2549 0.4388 0.059 Uiso 1 1 calc R
C44A C 0.25752(13) -0.2518(3) 0.44306(15) 0.0586(12) Uani 1 1 d .
H44A H 0.2635 -0.3324 0.4630 0.070 Uiso 1 1 calc R
H44B H 0.2816 -0.1987 0.4617 0.070 Uiso 1 1 calc R
C45A C 0.25082(12) -0.2663(3) 0.37560(14) 0.0481(10) Uani 1 1 d .
H45A H 0.2766 -0.2946 0.3703 0.058 Uiso 1 1 calc R
H45B H 0.2294 -0.3287 0.3581 0.058 Uiso 1 1 calc R
C46A C 0.23765(10) -0.1467(3) 0.34221(13) 0.0339(8) Uani 1 1 d .
H46A H 0.2317 -0.1597 0.2984 0.041 Uiso 1 1 calc R
H46B H 0.2604 -0.0871 0.3564 0.041 Uiso 1 1 calc R
C81A C 0.12876(9) 0.0629(3) 0.31332(11) 0.0218(6) Uani 1 1 d .
C82A C 0.10282(10) 0.1611(3) 0.28336(12) 0.0297(7) Uani 1 1 d .
H82A H 0.1097 0.2237 0.2605 0.036 Uiso 1 1 calc R
C83A C 0.06533(10) 0.1483(3) 0.29383(13) 0.0367(8) Uani 1 1 d .
H83A H 0.0427 0.2028 0.2806 0.044 Uiso 1 1 calc R
C84A C 0.06688(10) 0.0427(3) 0.32666(13) 0.0379(9) Uani 1 1 d .
H84A H 0.0453 0.0115 0.3389 0.045 Uiso 1 1 calc R
C85A C 0.10574(10) -0.0106(3) 0.33882(12) 0.0298(7) Uani 1 1 d .
H85A H 0.1149 -0.0840 0.3606 0.036 Uiso 1 1 calc R
C91A C 0.05664(9) 0.0072(3) 0.11612(11) 0.0243(7) Uani 1 1 d .
C92A C 0.02796(9) -0.0803(3) 0.12172(12) 0.0339(8) Uani 1 1 d .
H92A H 0.0270 -0.1634 0.1102 0.041 Uiso 1 1 calc R
C93A C 0.00126(10) -0.0236(4) 0.14709(13) 0.0424(9) Uani 1 1 d .
H93A H -0.0209 -0.0617 0.1555 0.051 Uiso 1 1 calc R
C94A C 0.01261(10) 0.0972(4) 0.15779(12) 0.0405(9) Uani 1 1 d .
H94A H -0.0007 0.1565 0.1741 0.049 Uiso 1 1 calc R
C95A C 0.04728(10) 0.1174(3) 0.14034(12) 0.0319(8) Uani 1 1 d .
H95A H 0.0619 0.1919 0.1441 0.038 Uiso 1 1 calc R
Rh1B Rh 0.352235(7) 0.26237(2) 0.546828(9) 0.02099(6) Uani 1 1 d .
Zr1B Zr 0.429923(9) 0.28941(3) 0.651438(11) 0.02372(7) Uani 1 1 d .
Cl1B Cl 0.31574(3) 0.07517(7) 0.50611(3) 0.03683(19) Uani 1 1 d .
Cl2B Cl 0.48285(3) 0.45485(8) 0.69862(4) 0.0462(2) Uani 1 1 d .
O1B O 0.40430(7) 0.45734(19) 0.60075(9) 0.0370(5) Uani 1 1 d .
C2B C 0.37212(10) 0.4273(3) 0.56305(13) 0.0280(7) Uani 1 1 d .
C3B C 0.34708(10) 0.5299(3) 0.52584(13) 0.0343(8) Uani 1 1 d .
H3B1 H 0.3378 0.5836 0.5519 0.052 Uiso 1 1 calc R
H3B2 H 0.3232 0.4963 0.4940 0.052 Uiso 1 1 calc R
H3B3 H 0.3640 0.5763 0.5074 0.052 Uiso 1 1 calc R
P1B P 0.32436(2) 0.27307(7) 0.62347(3) 0.02363(17) Uani 1 1 d .
P2B P 0.39894(2) 0.22612(7) 0.49690(3) 0.02346(17) Uani 1 1 d .
C11B C 0.29251(10) 0.1443(3) 0.63190(13) 0.0309(7) Uani 1 1 d .
H11B H 0.3049 0.0705 0.6201 0.037 Uiso 1 1 calc R
C12B C 0.24883(10) 0.1514(3) 0.58668(15) 0.0405(8) Uani 1 1 d .
H12C H 0.2340 0.2195 0.5977 0.049 Uiso 1 1 calc R
H12D H 0.2498 0.1674 0.5457 0.049 Uiso 1 1 calc R
C13B C 0.22620(12) 0.0330(3) 0.58654(19) 0.0599(11) Uani 1 1 d .
H13C H 0.1978 0.0393 0.5577 0.072 Uiso 1 1 calc R
H13D H 0.2401 -0.0341 0.5730 0.072 Uiso 1 1 calc R
C14B C 0.22498(13) 0.0045(3) 0.6489(2) 0.0653(13) Uani 1 1 d .
H14C H 0.2087 0.0675 0.6608 0.078 Uiso 1 1 calc R
H14D H 0.2113 -0.0749 0.6481 0.078 Uiso 1 1 calc R
C15B C 0.26756(13) 0.0000(3) 0.69498(18) 0.0539(11) Uani 1 1 d .
H15C H 0.2826 -0.0697 0.6858 0.065 Uiso 1 1 calc R
H15D H 0.2656 -0.0135 0.7356 0.065 Uiso 1 1 calc R
C16B C 0.29176(11) 0.1176(3) 0.69580(14) 0.0436(9) Uani 1 1 d .
H16C H 0.3202 0.1086 0.7242 0.052 Uiso 1 1 calc R
H16D H 0.2787 0.1862 0.7098 0.052 Uiso 1 1 calc R
C21B C 0.30178(9) 0.4189(3) 0.63485(11) 0.0251(7) Uani 1 1 d .
H21B H 0.3238 0.4810 0.6392 0.030 Uiso 1 1 calc R
C22B C 0.28986(10) 0.4320(3) 0.69211(12) 0.0294(7) Uani 1 1 d .
H22C H 0.2659 0.3794 0.6887 0.035 Uiso 1 1 calc R
H22D H 0.3130 0.4054 0.7279 0.035 Uiso 1 1 calc R
C23B C 0.27924(10) 0.5639(3) 0.70006(13) 0.0357(8) Uani 1 1 d .
H23C H 0.2710 0.5709 0.7364 0.043 Uiso 1 1 calc R
H23D H 0.3038 0.6154 0.7063 0.043 Uiso 1 1 calc R
C24B C 0.24472(11) 0.6090(3) 0.64537(14) 0.0386(8) Uani 1 1 d .
H24C H 0.2402 0.6967 0.6504 0.046 Uiso 1 1 calc R
H24D H 0.2191 0.5652 0.6426 0.046 Uiso 1 1 calc R
C25B C 0.25390(11) 0.5904(3) 0.58694(13) 0.0385(8) Uani 1 1 d .
H25C H 0.2294 0.6129 0.5522 0.046 Uiso 1 1 calc R
H25D H 0.2767 0.6448 0.5868 0.046 Uiso 1 1 calc R
C26B C 0.26558(10) 0.4596(3) 0.57960(12) 0.0309(7) Uani 1 1 d .
H26C H 0.2732 0.4524 0.5427 0.037 Uiso 1 1 calc R
H26D H 0.2417 0.4058 0.5748 0.037 Uiso 1 1 calc R
C31B C 0.41428(9) 0.3561(3) 0.45971(12) 0.0262(7) Uani 1 1 d .
H31B H 0.4230 0.4207 0.4915 0.031 Uiso 1 1 calc R
C32B C 0.45016(10) 0.3423(3) 0.43634(13) 0.0355(8) Uani 1 1 d .
H32C H 0.4426 0.2852 0.4017 0.043 Uiso 1 1 calc R
H32D H 0.4742 0.3086 0.4686 0.043 Uiso 1 1 calc R
C33B C 0.46109(11) 0.4660(3) 0.41643(15) 0.0451(9) Uani 1 1 d .
H33C H 0.4709 0.5204 0.4520 0.054 Uiso 1 1 calc R
H33D H 0.4837 0.4558 0.3999 0.054 Uiso 1 1 calc R
C34B C 0.42471(12) 0.5249(3) 0.36885(15) 0.0453(9) Uani 1 1 d .
H34C H 0.4173 0.4764 0.3312 0.054 Uiso 1 1 calc R
H34D H 0.4325 0.6074 0.3598 0.054 Uiso 1 1 calc R
C35B C 0.38771(11) 0.5339(3) 0.38961(14) 0.0400(8) Uani 1 1 d .
H35C H 0.3639 0.5651 0.3561 0.048 Uiso 1 1 calc R
H35D H 0.3937 0.5922 0.4236 0.048 Uiso 1 1 calc R
C36B C 0.37720(10) 0.4103(3) 0.40970(13) 0.0334(8) Uani 1 1 d .
H36C H 0.3687 0.3543 0.3747 0.040 Uiso 1 1 calc R
H36D H 0.3539 0.4192 0.4249 0.040 Uiso 1 1 calc R
C41B C 0.39554(9) 0.0843(3) 0.45329(12) 0.0271(7) Uani 1 1 d .
H41B H 0.3850 0.0222 0.4755 0.032 Uiso 1 1 calc R
C42B C 0.36326(10) 0.0889(3) 0.39028(12) 0.0368(8) Uani 1 1 d .
H42C H 0.3728 0.1427 0.3639 0.044 Uiso 1 1 calc R
H42D H 0.3373 0.1227 0.3927 0.044 Uiso 1 1 calc R
C43B C 0.35572(12) -0.0394(3) 0.36334(15) 0.0511(10) Uani 1 1 d .
H43C H 0.3437 -0.0908 0.3878 0.061 Uiso 1 1 calc R
H43D H 0.3357 -0.0354 0.3217 0.061 Uiso 1 1 calc R
C44B C 0.39526(13) -0.0969(3) 0.36190(15) 0.0552(11) Uani 1 1 d .
H44C H 0.3897 -0.1816 0.3470 0.066 Uiso 1 1 calc R
H44D H 0.4054 -0.0513 0.3334 0.066 Uiso 1 1 calc R
C45B C 0.42806(12) -0.0973(3) 0.42390(14) 0.0498(10) Uani 1 1 d .
H45C H 0.4539 -0.1303 0.4207 0.060 Uiso 1 1 calc R
H45D H 0.4194 -0.1513 0.4511 0.060 Uiso 1 1 calc R
C46B C 0.43589(11) 0.0307(3) 0.45111(14) 0.0408(9) Uani 1 1 d .
H46C H 0.4563 0.0270 0.4925 0.049 Uiso 1 1 calc R
H46D H 0.4471 0.0833 0.4262 0.049 Uiso 1 1 calc R
C81B C 0.44236(9) 0.1935(3) 0.56325(12) 0.0271(7) Uani 1 1 d .
C82B C 0.47782(10) 0.2613(3) 0.59283(13) 0.0345(8) Uani 1 1 d .
H82B H 0.4868 0.3316 0.5773 0.041 Uiso 1 1 calc R
C83B C 0.49794(11) 0.2070(4) 0.64980(14) 0.0439(9) Uani 1 1 d .
H83B H 0.5225 0.2352 0.6793 0.053 Uiso 1 1 calc R
C84B C 0.47552(12) 0.1057(3) 0.65490(14) 0.0441(10) Uani 1 1 d .
H84B H 0.4827 0.0507 0.6880 0.053 Uiso 1 1 calc R
C85B C 0.44042(10) 0.0976(3) 0.60298(12) 0.0315(7) Uani 1 1 d .
H85B H 0.4192 0.0388 0.5957 0.038 Uiso 1 1 calc R
C91B C 0.37067(9) 0.2615(3) 0.68823(12) 0.0269(7) Uani 1 1 d .
C92B C 0.39528(10) 0.1547(3) 0.70316(13) 0.0348(8) Uani 1 1 d .
H92B H 0.3878 0.0765 0.6857 0.042 Uiso 1 1 calc R
C93B C 0.43261(10) 0.1851(4) 0.74840(13) 0.0420(9) Uani 1 1 d .
H93B H 0.4544 0.1305 0.7673 0.050 Uiso 1 1 calc R
C94B C 0.43201(10) 0.3080(3) 0.76051(12) 0.0388(9) Uani 1 1 d .
H94B H 0.4535 0.3521 0.7891 0.047 Uiso 1 1 calc R
C95B C 0.39453(10) 0.3569(3) 0.72384(12) 0.0330(8) Uani 1 1 d .
H95B H 0.3864 0.4397 0.7229 0.040 Uiso 1 1 calc R
C101 C 0.04889(14) 0.5231(4) 0.1933(2) 0.0669(12) Uani 1 1 d .
H101 H 0.0310 0.5582 0.2118 0.080 Uiso 1 1 calc R
C102 C 0.03499(14) 0.5055(4) 0.1316(2) 0.0718(13) Uani 1 1 d .
H102 H 0.0079 0.5286 0.1078 0.086 Uiso 1 1 calc R
C103 C 0.06119(15) 0.4537(4) 0.1048(2) 0.0640(12) Uani 1 1 d .
H103 H 0.0520 0.4410 0.0624 0.077 Uiso 1 1 calc R
C104 C 0.09972(15) 0.4212(3) 0.1389(2) 0.0648(12) Uani 1 1 d .
H104 H 0.1175 0.3855 0.1203 0.078 Uiso 1 1 calc R
C105 C 0.11339(13) 0.4396(3) 0.2006(2) 0.0589(11) Uani 1 1 d .
H105 H 0.1406 0.4165 0.2240 0.071 Uiso 1 1 calc R
C106 C 0.08823(14) 0.4909(3) 0.22904(19) 0.0553(11) Uani 1 1 d .
C107 C 0.10269(15) 0.5151(4) 0.29564(19) 0.0761(14) Uani 1 1 d .
H10A H 0.0873 0.4638 0.3147 0.114 Uiso 1 1 calc R
H10B H 0.0982 0.6009 0.3028 0.114 Uiso 1 1 calc R
H10C H 0.1321 0.4964 0.3130 0.114 Uiso 1 1 calc R
C111 C 0.38061(14) -0.1824(3) 0.59277(17) 0.0586(11) Uani 1 1 d .
H111 H 0.3737 -0.1628 0.5511 0.070 Uiso 1 1 calc R
C112 C 0.35152(13) -0.1657(4) 0.6203(2) 0.0649(12) Uani 1 1 d .
H112 H 0.3250 -0.1358 0.5980 0.078 Uiso 1 1 calc R
C113 C 0.36164(16) -0.1933(4) 0.6806(2) 0.0763(14) Uani 1 1 d .
H113 H 0.3420 -0.1827 0.7004 0.092 Uiso 1 1 calc R
C114 C 0.39955(17) -0.2353(5) 0.7119(2) 0.0906(17) Uani 1 1 d .
H114 H 0.4065 -0.2539 0.7536 0.109 Uiso 1 1 calc R
C115 C 0.42837(15) -0.2517(4) 0.68369(18) 0.0740(14) Uani 1 1 d .
H115 H 0.4549 -0.2810 0.7064 0.089 Uiso 1 1 calc R
C116 C 0.41926(13) -0.2263(3) 0.62338(16) 0.0483(10) Uani 1 1 d .
C117 C 0.45057(15) -0.2465(4) 0.59402(19) 0.0733(13) Uani 1 1 d .
H11C H 0.4707 -0.1803 0.6049 0.110 Uiso 1 1 calc R
H11D H 0.4372 -0.2484 0.5500 0.110 Uiso 1 1 calc R
H11E H 0.4645 -0.3242 0.6077 0.110 Uiso 1 1 calc R

loop_
_atom_site_aniso_label
_atom_site_aniso_U_11
_atom_site_aniso_U_22
_atom_site_aniso_U_33
_atom_site_aniso_U_23
_atom_site_aniso_U_13
_atom_site_aniso_U_12
Rh1A 0.01933(12) 0.02082(12) 0.01657(11) 0.00029(8) 0.00553(9) -0.00105(9)
Zr1A 0.01902(15) 0.02565(16) 0.01871(14) -0.00213(11) 0.00639(11) -0.00244(12)
Cl1A 0.0343(5) 0.0321(4) 0.0254(4) 0.0034(3) 0.0068(3) -0.0090(4)
Cl2A 0.0420(6) 0.0431(6) 0.0652(6) 0.0012(4) 0.0294(5) -0.0135(4)
O1A 0.0299(13) 0.0255(12) 0.0416(12) -0.0004(9) 0.0168(10) -0.0059(10)
C2A 0.0294(18) 0.0273(17) 0.0183(14) -0.0024(12) 0.0050(13) 0.0005(14)
C3A 0.037(2) 0.0279(18) 0.0395(18) 0.0013(14) 0.0166(15) 0.0037(15)
P1A 0.0222(4) 0.0258(4) 0.0162(3) -0.0005(3) 0.0057(3) -0.0004(3)
P2A 0.0200(4) 0.0239(4) 0.0176(3) 0.0002(3) 0.0047(3) -0.0016(3)
C11A 0.0267(18) 0.0299(18) 0.0182(14) -0.0021(12) 0.0054(12) -0.0002(14)
C12A 0.0324(19) 0.0328(19) 0.0265(15) -0.0068(13) 0.0062(14) -0.0001(15)
C13A 0.052(3) 0.040(2) 0.0332(18) -0.0115(15) 0.0002(17) -0.0049(18)
C14A 0.086(3) 0.035(2) 0.0344(19) -0.0115(16) 0.015(2) 0.006(2)
C15A 0.056(3) 0.037(2) 0.046(2) -0.0035(16) 0.0250(18) 0.0129(18)
C16A 0.035(2) 0.039(2) 0.0355(18) -0.0021(15) 0.0155(15) 0.0070(16)
C21A 0.0240(17) 0.0276(17) 0.0191(14) 0.0030(12) 0.0058(12) 0.0001(13)
C22A 0.0268(19) 0.039(2) 0.0296(16) 0.0093(14) 0.0051(14) 0.0026(15)
C23A 0.042(2) 0.040(2) 0.0325(17) 0.0144(15) 0.0051(15) 0.0056(17)
C24A 0.049(2) 0.056(3) 0.0382(19) 0.0249(17) 0.0145(18) 0.0016(19)
C25A 0.037(2) 0.060(3) 0.043(2) 0.0223(17) 0.0151(17) -0.0015(19)
C26A 0.0264(18) 0.047(2) 0.0264(16) 0.0109(14) 0.0097(13) 0.0018(16)
C31A 0.0238(17) 0.0272(17) 0.0190(14) -0.0013(12) 0.0045(12) -0.0022(13)
C32A 0.037(2) 0.041(2) 0.0257(16) -0.0105(14) 0.0126(14) -0.0106(16)
C33A 0.042(2) 0.039(2) 0.0306(17) -0.0119(14) 0.0100(15) -0.0068(17)
C34A 0.036(2) 0.0279(19) 0.0404(18) -0.0040(14) 0.0022(15) -0.0116(16)
C35A 0.0274(19) 0.039(2) 0.0408(19) -0.0002(15) 0.0084(15) -0.0078(16)
C36A 0.0239(18) 0.0348(19) 0.0279(16) -0.0020(13) 0.0065(13) -0.0039(14)
C41A 0.0285(18) 0.0276(17) 0.0216(14) 0.0038(12) 0.0062(13) 0.0008(14)
C42A 0.037(2) 0.036(2) 0.0235(15) 0.0029(13) 0.0022(14) 0.0058(16)
C43A 0.072(3) 0.045(2) 0.0267(17) 0.0115(15) 0.0114(18) 0.011(2)
C44A 0.070(3) 0.049(3) 0.043(2) 0.0172(18) 0.001(2) 0.022(2)
C45A 0.053(3) 0.042(2) 0.048(2) 0.0096(17) 0.0145(18) 0.0210(19)
C46A 0.0295(19) 0.038(2) 0.0345(17) 0.0050(14) 0.0113(14) 0.0086(15)
C81A 0.0199(16) 0.0274(17) 0.0162(13) -0.0056(11) 0.0037(11) -0.0015(13)
C82A 0.0298(19) 0.0269(18) 0.0271(15) -0.0038(13) 0.0027(13) 0.0016(14)
C83A 0.0264(19) 0.044(2) 0.0351(18) -0.0188(16) 0.0040(14) 0.0091(16)
C84A 0.0270(19) 0.065(3) 0.0246(16) -0.0146(16) 0.0127(14) -0.0094(17)
C85A 0.0277(18) 0.043(2) 0.0184(14) 0.0014(13) 0.0080(13) -0.0026(15)
C91A 0.0239(17) 0.0335(18) 0.0133(13) -0.0017(12) 0.0033(12) 0.0024(14)
C92A 0.0264(18) 0.055(2) 0.0207(15) -0.0089(14) 0.0077(13) -0.0081(16)
C93A 0.0234(19) 0.080(3) 0.0236(16) -0.0065(17) 0.0080(14) -0.0041(19)
C94A 0.031(2) 0.068(3) 0.0204(16) 0.0000(16) 0.0054(14) 0.0247(19)
C95A 0.039(2) 0.0346(19) 0.0199(15) 0.0055(13) 0.0068(14) 0.0122(16)
Rh1B 0.02007(13) 0.02244(13) 0.02136(11) -0.00150(9) 0.00815(9) -0.00113(10)
Zr1B 0.02099(16) 0.02986(17) 0.01988(14) -0.00107(11) 0.00630(12) -0.00019(13)
Cl1B 0.0379(5) 0.0347(5) 0.0407(4) -0.0074(4) 0.0169(4) -0.0092(4)
Cl2B 0.0420(6) 0.0501(6) 0.0390(5) -0.0087(4) 0.0036(4) -0.0164(4)
O1B 0.0441(15) 0.0273(13) 0.0366(12) -0.0016(10) 0.0099(11) -0.0043(11)
C2B 0.0316(19) 0.0291(18) 0.0308(16) 0.0073(13) 0.0204(15) 0.0051(15)
C3B 0.036(2) 0.0331(19) 0.0353(17) 0.0003(14) 0.0133(15) 0.0021(15)
P1B 0.0216(4) 0.0269(4) 0.0246(4) -0.0010(3) 0.0107(3) -0.0008(3)
P2B 0.0240(4) 0.0265(4) 0.0217(4) -0.0018(3) 0.0101(3) -0.0007(3)
C11B 0.0322(19) 0.0271(18) 0.0393(18) -0.0021(14) 0.0200(15) -0.0012(15)
C12B 0.031(2) 0.040(2) 0.053(2) -0.0074(16) 0.0179(17) -0.0087(17)
C13B 0.042(3) 0.041(2) 0.099(3) -0.013(2) 0.027(2) -0.011(2)
C14B 0.060(3) 0.030(2) 0.129(4) -0.003(2) 0.061(3) -0.010(2)
C15B 0.072(3) 0.032(2) 0.081(3) 0.0046(19) 0.056(3) -0.002(2)
C16B 0.055(3) 0.038(2) 0.050(2) 0.0030(16) 0.0331(19) -0.0046(18)
C21B 0.0245(17) 0.0278(17) 0.0257(15) -0.0007(12) 0.0122(13) 0.0016(13)
C22B 0.0278(18) 0.0336(19) 0.0269(15) 0.0021(13) 0.0093(13) 0.0048(14)
C23B 0.040(2) 0.036(2) 0.0361(18) -0.0068(14) 0.0194(15) 0.0019(16)
C24B 0.041(2) 0.0302(19) 0.049(2) 0.0009(15) 0.0208(17) 0.0092(16)
C25B 0.037(2) 0.038(2) 0.0399(18) 0.0081(15) 0.0125(15) 0.0094(16)
C26B 0.0286(18) 0.0343(19) 0.0275(16) 0.0033(13) 0.0063(13) 0.0046(15)
C31B 0.0266(17) 0.0306(18) 0.0230(15) -0.0023(12) 0.0104(13) -0.0044(14)
C32B 0.033(2) 0.047(2) 0.0316(17) 0.0055(15) 0.0183(15) -0.0024(16)
C33B 0.044(2) 0.047(2) 0.054(2) 0.0064(18) 0.0301(19) -0.0074(19)
C34B 0.061(3) 0.037(2) 0.047(2) 0.0075(16) 0.0305(19) -0.0039(19)
C35B 0.044(2) 0.035(2) 0.0447(19) 0.0102(15) 0.0190(17) 0.0041(17)
C36B 0.0299(19) 0.037(2) 0.0322(17) 0.0029(14) 0.0090(14) 0.0001(15)
C41B 0.0288(18) 0.0241(17) 0.0292(16) -0.0033(12) 0.0111(13) 0.0009(14)
C42B 0.039(2) 0.036(2) 0.0298(17) -0.0043(14) 0.0047(15) 0.0018(16)
C43B 0.068(3) 0.039(2) 0.0360(19) -0.0147(16) 0.0044(18) -0.004(2)
C44B 0.094(4) 0.038(2) 0.040(2) -0.0111(16) 0.029(2) 0.002(2)
C45B 0.064(3) 0.045(2) 0.047(2) -0.0054(17) 0.026(2) 0.017(2)
C46B 0.044(2) 0.041(2) 0.0406(19) -0.0074(16) 0.0191(17) 0.0095(18)
C81B 0.0286(18) 0.0302(18) 0.0253(15) -0.0030(13) 0.0128(13) 0.0036(14)
C82B 0.0248(18) 0.054(2) 0.0264(16) -0.0014(15) 0.0104(14) -0.0018(16)
C83B 0.027(2) 0.072(3) 0.0327(19) -0.0067(17) 0.0092(15) 0.0079(19)
C84B 0.053(3) 0.052(2) 0.0299(18) 0.0053(16) 0.0172(17) 0.027(2)
C85B 0.040(2) 0.0276(18) 0.0280(16) 0.0000(13) 0.0134(14) 0.0054(15)
C91B 0.0243(17) 0.0353(19) 0.0238(15) 0.0024(13) 0.0116(13) 0.0037(14)
C92B 0.031(2) 0.041(2) 0.0363(18) 0.0086(15) 0.0164(15) 0.0005(16)
C93B 0.033(2) 0.067(3) 0.0291(17) 0.0221(17) 0.0147(15) 0.0110(19)
C94B 0.030(2) 0.066(3) 0.0199(16) -0.0022(15) 0.0071(14) 0.0017(18)
C95B 0.0278(19) 0.047(2) 0.0263(16) -0.0069(14) 0.0113(14) 0.0040(16)
C101 0.048(3) 0.066(3) 0.094(3) -0.016(3) 0.034(3) 0.002(2)
C102 0.051(3) 0.074(3) 0.092(3) -0.022(3) 0.026(3) -0.001(2)
C103 0.062(3) 0.051(3) 0.083(3) -0.005(2) 0.031(3) -0.005(2)
C104 0.073(4) 0.034(2) 0.106(4) 0.001(2) 0.054(3) -0.002(2)
C105 0.051(3) 0.032(2) 0.104(3) 0.015(2) 0.039(3) 0.0086(19)
C106 0.064(3) 0.029(2) 0.082(3) 0.0055(19) 0.037(2) -0.005(2)
C107 0.077(4) 0.062(3) 0.094(4) 0.011(2) 0.035(3) 0.007(3)
C111 0.068(3) 0.035(2) 0.056(2) 0.0042(18) 0.000(2) 0.003(2)
C112 0.042(3) 0.040(3) 0.096(3) 0.000(2) 0.001(2) 0.002(2)
C113 0.071(4) 0.056(3) 0.111(4) 0.012(3) 0.043(3) 0.011(3)
C114 0.081(4) 0.127(5) 0.065(3) 0.021(3) 0.026(3) 0.034(4)
C115 0.060(3) 0.107(4) 0.049(3) 0.014(2) 0.011(2) 0.030(3)
C116 0.056(3) 0.034(2) 0.052(2) -0.0020(17) 0.014(2) 0.0015(19)
C117 0.084(4) 0.065(3) 0.082(3) 0.007(2) 0.043(3) 0.012(3)

loop_
_atom_type_symbol
_atom_type_description
_atom_type_scat_dispersion_real
_atom_type_scat_dispersion_imag
_atom_type_scat_source
C C 0.0033 0.0016 'International Tables Vol C Tables 4.2.6.8 and 6.1.1.4'
H H 0.0000 0.0000 'International Tables Vol C Tables 4.2.6.8 and 6.1.1.4'
O O 0.0106 0.0060 'International Tables Vol C Tables 4.2.6.8 and 6.1.1.4'
P P 0.1023 0.0942 'International Tables Vol C Tables 4.2.6.8 and 6.1.1.4'
Cl Cl 0.1484 0.1585 'International Tables Vol C Tables 4.2.6.8 and 6.1.1.4'
Zr Zr -2.9673 0.5597 'International Tables Vol C Tables 4.2.6.8 and 6.1.1.4'
Rh Rh -1.1178 0.9187 'International Tables Vol C Tables 4.2.6.8 and 6.1.1.4'

loop_
_geom_angle_atom_site_label_1
_geom_angle_atom_site_label_2
_geom_angle_atom_site_label_3
_geom_angle
C2A Rh1A P1A 90.81(8)
C2A Rh1A P2A 90.25(8)
P1A Rh1A P2A 160.45(3)
C2A Rh1A Cl1A 168.06(10)
P1A Rh1A Cl1A 92.40(3)
P2A Rh1A Cl1A 90.56(3)
C2A Rh1A Zr1A 66.08(9)
P1A Rh1A Zr1A 81.21(2)
P2A Rh1A Zr1A 81.40(2)
Cl1A Rh1A Zr1A 125.79(2)
O1A Zr1A C82A 124.75(9)
O1A Zr1A C95A 126.46(8)
C82A Zr1A C95A 83.22(10)
O1A Zr1A C81A 93.10(8)
C82A Zr1A C81A 33.39(9)
C95A Zr1A C81A 112.38(10)
O1A Zr1A C85A 88.87(9)
C82A Zr1A C85A 54.44(10)
C95A Zr1A C85A 136.90(10)
C81A Zr1A C85A 32.64(9)
O1A Zr1A C91A 94.23(8)
C82A Zr1A C91A 109.95(10)
C95A Zr1A C91A 33.14(9)
C81A Zr1A C91A 128.83(10)
C85A Zr1A C91A 161.46(10)
O1A Zr1A C92A 87.65(10)
C82A Zr1A C92A 137.38(11)
C95A Zr1A C92A 54.22(11)
C81A Zr1A C92A 161.66(10)
C85A Zr1A C92A 165.55(10)
C91A Zr1A C92A 32.97(9)
O1A Zr1A C84A 115.91(10)
C82A Zr1A C84A 53.75(11)
C95A Zr1A C84A 117.16(11)
C81A Zr1A C84A 53.90(10)
C85A Zr1A C84A 32.47(10)
C91A Zr1A C84A 149.85(11)
C92A Zr1A C84A 140.79(10)
O1A Zr1A C83A 142.14(9)
C82A Zr1A C83A 32.51(10)
C95A Zr1A C83A 87.16(10)
C81A Zr1A C83A 54.04(10)
C85A Zr1A C83A 53.44(10)
C91A Zr1A C83A 120.24(10)
C92A Zr1A C83A 129.65(11)
C84A Zr1A C83A 31.72(10)
O1A Zr1A C93A 113.23(10)
C82A Zr1A C93A 121.31(11)
C95A Zr1A C93A 53.59(12)
C81A Zr1A C93A 153.60(11)
C85A Zr1A C93A 140.11(10)
C91A Zr1A C93A 54.09(10)
C92A Zr1A C93A 32.28(10)
C84A Zr1A C93A 109.08(10)
C83A Zr1A C93A 100.42(11)
O1A Zr1A C94A 140.88(9)
C82A Zr1A C94A 90.56(11)
C95A Zr1A C94A 32.53(10)
C81A Zr1A C94A 123.89(11)
C85A Zr1A C94A 128.77(10)
C91A Zr1A C94A 54.10(9)
C92A Zr1A C94A 53.23(11)
C84A Zr1A C94A 97.85(10)
C83A Zr1A C94A 76.67(10)
C93A Zr1A C94A 31.60(11)
O1A Zr1A Cl2A 74.25(6)
C82A Zr1A Cl2A 127.18(8)
C95A Zr1A Cl2A 127.93(8)
C81A Zr1A Cl2A 113.17(7)
C85A Zr1A Cl2A 80.87(7)
C91A Zr1A Cl2A 117.56(7)
C92A Zr1A Cl2A 84.69(8)
C84A Zr1A Cl2A 73.46(8)
C83A Zr1A Cl2A 99.90(9)
C93A Zr1A Cl2A 74.47(9)
C94A Zr1A Cl2A 98.88(9)
C2A O1A Zr1A 105.13(18)
O1A C2A C3A 114.7(3)
O1A C2A Rh1A 125.0(2)
C3A C2A Rh1A 120.4(2)
O1A C2A Zr1A 49.38(14)
C3A C2A Zr1A 164.0(2)
Rh1A C2A Zr1A 75.62(10)
C91A P1A C21A 104.54(13)
C91A P1A C11A 102.73(14)
C21A P1A C11A 110.85(13)
C91A P1A Rh1A 99.14(9)
C21A P1A Rh1A 115.80(9)
C11A P1A Rh1A 120.56(9)
C81A P2A C41A 104.82(13)
C81A P2A C31A 101.91(13)
C41A P2A C31A 111.84(13)
C81A P2A Rh1A 97.58(8)
C41A P2A Rh1A 118.49(9)
C31A P2A Rh1A 118.29(9)
C12A C11A C16A 109.6(2)
C12A C11A P1A 116.1(2)
C16A C11A P1A 114.0(2)
C13A C12A C11A 110.4(3)
C14A C13A C12A 110.3(3)
C13A C14A C15A 112.6(3)
C16A C15A C14A 111.7(3)
C15A C16A C11A 110.6(3)
C26A C21A C22A 110.9(2)
C26A C21A P1A 111.7(2)
C22A C21A P1A 118.8(2)
C23A C22A C21A 110.1(3)
C24A C23A C22A 112.8(3)
C23A C24A C25A 111.4(3)
C26A C25A C24A 110.5(3)
C25A C26A C21A 110.1(3)
C36A C31A C32A 110.4(2)
C36A C31A P2A 114.1(2)
C32A C31A P2A 116.9(2)
C33A C32A C31A 109.7(2)
C34A C33A C32A 111.6(3)
C33A C34A C35A 111.4(2)
C36A C35A C34A 111.4(2)
C31A C36A C35A 109.6(3)
C42A C41A C46A 109.5(2)
C42A C41A P2A 118.1(2)
C46A C41A P2A 112.19(19)
C43A C42A C41A 109.5(3)
C44A C43A C42A 111.4(3)
C43A C44A C45A 111.5(3)
C46A C45A C44A 111.0(3)
C45A C46A C41A 111.1(3)
C85A C81A C82A 107.0(3)
C85A C81A P2A 129.8(2)
C82A C81A P2A 121.6(2)
C85A C81A Zr1A 73.81(16)
C82A C81A Zr1A 72.77(16)
P2A C81A Zr1A 107.94(11)
C83A C82A C81A 107.5(3)
C83A C82A Zr1A 76.03(18)
C81A C82A Zr1A 73.85(16)
C84A C83A C82A 108.5(3)
C84A C83A Zr1A 73.73(18)
C82A C83A Zr1A 71.45(16)
C83A C84A C85A 108.5(3)
C83A C84A Zr1A 74.55(17)
C85A C84A Zr1A 72.56(16)
C81A C85A C84A 108.3(3)
C81A C85A Zr1A 73.55(15)
C84A C85A Zr1A 74.97(16)
C92A C91A C95A 106.3(3)
C92A C91A P1A 128.4(2)
C95A C91A P1A 123.6(2)
C92A C91A Zr1A 73.65(15)
C95A C91A Zr1A 72.85(15)
P1A C91A Zr1A 107.26(12)
C93A C92A C91A 108.6(3)
C93A C92A Zr1A 75.30(17)
C91A C92A Zr1A 73.39(15)
C94A C93A C92A 108.5(3)
C94A C93A Zr1A 74.33(18)
C92A C93A Zr1A 72.42(18)
C93A C94A C95A 108.4(3)
C93A C94A Zr1A 74.07(19)
C95A C94A Zr1A 71.47(17)
C94A C95A C91A 108.2(3)
C94A C95A Zr1A 76.00(17)
C91A C95A Zr1A 74.01(16)
C2B Rh1B P1B 90.73(8)
C2B Rh1B P2B 89.93(9)
P1B Rh1B P2B 160.44(3)
C2B Rh1B Cl1B 166.91(9)
P1B Rh1B Cl1B 92.98(3)
P2B Rh1B Cl1B 90.76(3)
C2B Rh1B Zr1B 65.28(9)
P1B Rh1B Zr1B 81.35(2)
P2B Rh1B Zr1B 81.19(2)
Cl1B Rh1B Zr1B 127.72(2)
O1B Zr1B C92B 126.34(10)
O1B Zr1B C85B 123.77(8)
C92B Zr1B C85B 83.47(11)
O1B Zr1B C81B 93.18(9)
C92B Zr1B C81B 113.88(11)
C85B Zr1B C81B 33.33(9)
O1B Zr1B C91B 93.56(9)
C92B Zr1B C91B 33.31(10)
C85B Zr1B C91B 108.56(11)
C81B Zr1B C91B 128.93(10)
O1B Zr1B C82B 91.51(10)
C92B Zr1B C82B 135.87(11)
C85B Zr1B C82B 54.32(11)
C81B Zr1B C82B 32.65(9)
C91B Zr1B C82B 161.30(10)
O1B Zr1B C95B 85.40(9)
C92B Zr1B C95B 54.35(11)
C85B Zr1B C95B 137.73(11)
C81B Zr1B C95B 161.24(10)
C91B Zr1B C95B 32.90(9)
C82B Zr1B C95B 165.80(11)
O1B Zr1B C93B 138.66(10)
C92B Zr1B C93B 32.77(10)
C85B Zr1B C93B 93.52(11)
C81B Zr1B C93B 126.52(11)
C91B Zr1B C93B 54.33(10)
C82B Zr1B C93B 127.59(11)
C95B Zr1B C93B 53.35(11)
O1B Zr1B C83B 119.71(11)
C92B Zr1B C83B 113.61(12)
C85B Zr1B C83B 53.78(11)
C81B Zr1B C83B 54.14(10)
C91B Zr1B C83B 146.72(11)
C82B Zr1B C83B 32.64(10)
C95B Zr1B C83B 141.31(10)
C93B Zr1B C83B 95.68(11)
O1B Zr1B C94B 110.17(10)
C92B Zr1B C94B 53.61(11)
C85B Zr1B C94B 124.82(11)
C81B Zr1B C94B 156.56(11)
C91B Zr1B C94B 53.87(10)
C82B Zr1B C94B 139.72(10)
C95B Zr1B C94B 32.09(9)
C93B Zr1B C94B 31.63(11)
C83B Zr1B C94B 109.38(10)
O1B Zr1B C84B 144.09(10)
C92B Zr1B C84B 84.64(12)
C85B Zr1B C84B 32.42(10)
C81B Zr1B C84B 53.97(10)
C91B Zr1B C84B 117.59(12)
C82B Zr1B C84B 53.32(11)
C95B Zr1B C84B 130.44(11)
C93B Zr1B C84B 77.09(11)
C83B Zr1B C84B 31.65(11)
C94B Zr1B C84B 102.94(11)
O1B Zr1B Cl2B 74.84(6)
C92B Zr1B Cl2B 127.57(8)
C85B Zr1B Cl2B 127.62(8)
C81B Zr1B Cl2B 111.32(8)
C91B Zr1B Cl2B 119.30(7)
C82B Zr1B Cl2B 79.41(8)
C95B Zr1B Cl2B 86.41(8)
C93B Zr1B Cl2B 97.38(9)
C83B Zr1B Cl2B 74.18(9)
C94B Zr1B Cl2B 74.49(8)
C84B Zr1B Cl2B 101.83(10)
C2B O1B Zr1B 105.62(19)
O1B C2B C3B 115.3(3)
O1B C2B Rh1B 125.3(2)
C3B C2B Rh1B 119.3(2)
O1B C2B Zr1B 49.71(15)
C3B C2B Zr1B 164.5(2)
Rh1B C2B Zr1B 75.85(9)
C91B P1B C21B 103.80(13)
C91B P1B C11B 104.37(14)
C21B P1B C11B 110.78(14)
C91B P1B Rh1B 99.69(9)
C21B P1B Rh1B 117.72(9)
C11B P1B Rh1B 117.70(10)
C81B P2B C31B 105.99(14)
C81B P2B C41B 101.02(13)
C31B P2B C41B 111.47(13)
C81B P2B Rh1B 96.66(9)
C31B P2B Rh1B 117.73(10)
C41B P2B Rh1B 119.89(10)
C12B C11B C16B 110.5(3)
C12B C11B P1B 111.9(2)
C16B C11B P1B 117.3(2)
C13B C12B C11B 110.2(3)
C14B C13B C12B 111.0(3)
C15B C14B C13B 111.3(3)
C14B C15B C16B 112.2(3)
C15B C16B C11B 109.7(3)
C26B C21B C22B 109.2(2)
C26B C21B P1B 113.30(19)
C22B C21B P1B 117.3(2)
C23B C22B C21B 110.0(2)
C24B C23B C22B 111.2(3)
C23B C24B C25B 112.1(3)
C26B C25B C24B 111.9(2)
C25B C26B C21B 110.6(2)
C32B C31B C36B 109.5(2)
C32B C31B P2B 119.5(2)
C36B C31B P2B 111.3(2)
C31B C32B C33B 109.7(3)
C34B C33B C32B 112.1(3)
C33B C34B C35B 111.8(3)
C34B C35B C36B 110.9(3)
C35B C36B C31B 111.0(3)
C42B C41B C46B 111.0(2)
C42B C41B P2B 113.5(2)
C46B C41B P2B 117.0(2)
C41B C42B C43B 109.7(3)
C44B C43B C42B 111.3(3)
C45B C44B C43B 111.6(3)
C44B C45B C46B 111.6(3)
C41B C46B C45B 109.4(3)
C82B C81B C85B 107.1(3)
C82B C81B P2B 131.2(2)
C85B C81B P2B 120.4(2)
C82B C81B Zr1B 74.32(16)
C85B C81B Zr1B 73.04(15)
P2B C81B Zr1B 108.01(13)
C81B C82B C83B 108.3(3)
C81B C82B Zr1B 73.03(17)
C83B C82B Zr1B 74.81(18)
C84B C83B C82B 108.0(3)
C84B C83B Zr1B 74.7(2)
C82B C83B Zr1B 72.55(18)
C83B C84B C85B 108.7(3)
C83B C84B Zr1B 73.6(2)
C85B C84B Zr1B 71.17(18)
C84B C85B C81B 107.7(3)
C84B C85B Zr1B 76.41(18)
C81B C85B Zr1B 73.63(17)
C95B C91B C92B 106.5(3)
C95B C91B P1B 128.3(2)
C92B C91B P1B 123.6(2)
C95B C91B Zr1B 74.41(17)
C92B C91B Zr1B 72.19(17)
P1B C91B Zr1B 107.38(12)
C93B C92B C91B 108.1(3)
C93B C92B Zr1B 75.85(18)
C91B C92B Zr1B 74.50(17)
C94B C93B C92B 108.3(3)
C94B C93B Zr1B 75.11(17)
C92B C93B Zr1B 71.38(17)
C93B C94B C95B 108.9(3)
C93B C94B Zr1B 73.25(17)
C95B C94B Zr1B 72.84(16)
C94B C95B C91B 108.2(3)
C94B C95B Zr1B 75.08(17)
C91B C95B Zr1B 72.69(16)
C102 C101 C106 121.7(4)
C101 C102 C103 119.0(4)
C104 C103 C102 120.3(4)
C103 C104 C105 120.3(4)
C106 C105 C104 121.2(4)
C105 C106 C101 117.5(4)
C105 C106 C107 122.2(4)
C101 C106 C107 120.2(4)
C116 C111 C112 122.4(4)
C113 C112 C111 118.8(4)
C114 C113 C112 119.9(5)
C113 C114 C115 120.7(5)
C116 C115 C114 121.1(4)
C115 C116 C111 117.2(4)
C115 C116 C117 120.0(4)
C111 C116 C117 122.9(4)

loop_
_geom_bond_atom_site_label_1
_geom_bond_atom_site_label_2
_geom_bond_distance
Rh1A C2A 1.906(3)
Rh1A P1A 2.3165(8)
Rh1A P2A 2.3250(7)
Rh1A Cl1A 2.4400(8)
Rh1A Zr1A 2.9797(4)
Zr1A O1A 2.211(2)
Zr1A C82A 2.479(3)
Zr1A C95A 2.484(3)
Zr1A C81A 2.493(3)
Zr1A C85A 2.496(3)
Zr1A C91A 2.499(2)
Zr1A C92A 2.502(3)
Zr1A C84A 2.527(3)
Zr1A C83A 2.537(3)
Zr1A C93A 2.539(3)
Zr1A C94A 2.542(3)
Zr1A Cl2A 2.5511(9)
O1A C2A 1.253(3)
C2A C3A 1.512(4)
P1A C91A 1.796(3)
P1A C21A 1.837(3)
P1A C11A 1.845(3)
P2A C81A 1.799(3)
P2A C41A 1.840(3)
P2A C31A 1.843(3)
C11A C12A 1.532(4)
C11A C16A 1.536(4)
C12A C13A 1.525(4)
C13A C14A 1.519(5)
C14A C15A 1.524(5)
C15A C16A 1.519(4)
C21A C26A 1.527(4)
C21A C22A 1.536(4)
C22A C23A 1.527(4)
C23A C24A 1.511(5)
C24A C25A 1.523(4)
C25A C26A 1.519(4)
C31A C36A 1.518(4)
C31A C32A 1.536(4)
C32A C33A 1.527(4)
C33A C34A 1.518(4)
C34A C35A 1.522(4)
C35A C36A 1.519(4)
C41A C42A 1.527(4)
C41A C46A 1.533(4)
C42A C43A 1.525(4)
C43A C44A 1.509(5)
C44A C45A 1.530(5)
C45A C46A 1.520(4)
C81A C85A 1.402(4)
C81A C82A 1.428(4)
C82A C83A 1.405(4)
C83A C84A 1.384(5)
C84A C85A 1.404(4)
C91A C92A 1.419(4)
C91A C95A 1.421(4)
C92A C93A 1.402(4)
C93A C94A 1.383(5)
C94A C95A 1.409(4)
Rh1B C2B 1.931(3)
Rh1B P1B 2.3132(8)
Rh1B P2B 2.3271(8)
Rh1B Cl1B 2.4344(8)
Rh1B Zr1B 2.9830(5)
Zr1B O1B 2.213(2)
Zr1B C92B 2.466(3)
Zr1B C85B 2.479(3)
Zr1B C81B 2.487(3)
Zr1B C91B 2.496(3)
Zr1B C82B 2.503(3)
Zr1B C95B 2.518(3)
Zr1B C93B 2.523(3)
Zr1B C83B 2.532(3)
Zr1B C94B 2.546(3)
Zr1B C84B 2.546(3)
Zr1B Cl2B 2.5530(9)
O1B C2B 1.211(4)
C2B C3B 1.508(4)
P1B C91B 1.804(3)
P1B C21B 1.841(3)
P1B C11B 1.844(3)
P2B C81B 1.799(3)
P2B C31B 1.843(3)
P2B C41B 1.847(3)
C11B C12B 1.528(4)
C11B C16B 1.538(4)
C12B C13B 1.518(4)
C13B C14B 1.513(5)
C14B C15B 1.506(6)
C15B C16B 1.536(4)
C21B C26B 1.535(4)
C21B C22B 1.540(4)
C22B C23B 1.522(4)
C23B C24B 1.513(4)
C24B C25B 1.523(4)
C25B C26B 1.519(4)
C31B C32B 1.524(4)
C31B C36B 1.538(4)
C32B C33B 1.526(4)
C33B C34B 1.518(5)
C34B C35B 1.518(5)
C35B C36B 1.522(4)
C41B C42B 1.525(4)
C41B C46B 1.531(4)
C42B C43B 1.532(4)
C43B C44B 1.517(5)
C44B C45B 1.515(5)
C45B C46B 1.532(4)
C81B C82B 1.403(4)
C81B C85B 1.424(4)
C82B C83B 1.415(4)
C83B C84B 1.385(5)
C84B C85B 1.404(4)
C91B C95B 1.420(4)
C91B C92B 1.422(4)
C92B C93B 1.408(4)
C93B C94B 1.382(5)
C94B C95B 1.400(4)
C101 C102 1.378(6)
C101 C106 1.382(6)
C102 C103 1.387(6)
C103 C104 1.351(6)
C104 C105 1.380(5)
C105 C106 1.382(5)
C106 C107 1.497(5)
C111 C116 1.374(5)
C111 C112 1.379(6)
C112 C113 1.374(6)
C113 C114 1.350(6)
C114 C115 1.381(6)
C115 C116 1.372(5)
C116 C117 1.483(5)

loop_
_geom_torsion_atom_site_label_1
_geom_torsion_atom_site_label_2
_geom_torsion_atom_site_label_3
_geom_torsion_atom_site_label_4
_geom_torsion
C82A Zr1A O1A C2A -54.9(2)
C95A Zr1A O1A C2A 54.6(2)
C81A Zr1A O1A C2A -66.30(18)
C85A Zr1A O1A C2A -98.68(18)
C91A Zr1A O1A C2A 63.02(19)
C92A Zr1A O1A C2A 95.35(18)
C84A Zr1A O1A C2A -117.28(18)
C83A Zr1A O1A C2A -93.6(2)
C93A Zr1A O1A C2A 115.56(18)
C94A Zr1A O1A C2A 95.8(2)
Cl2A Zr1A O1A C2A -179.51(18)
Zr1A O1A C2A C3A -177.70(19)
Zr1A O1A C2A Rh1A 2.9(3)
P1A Rh1A C2A O1A -82.3(2)
P2A Rh1A C2A O1A 78.2(2)
Cl1A Rh1A C2A O1A 172.1(2)
Zr1A Rh1A C2A O1A -2.3(2)
P1A Rh1A C2A C3A 98.4(2)
P2A Rh1A C2A C3A -101.2(2)
Cl1A Rh1A C2A C3A -7.3(5)
Zr1A Rh1A C2A C3A 178.4(2)
P1A Rh1A C2A Zr1A -80.01(4)
P2A Rh1A C2A Zr1A 80.48(4)
Cl1A Rh1A C2A Zr1A 174.3(3)
C82A Zr1A C2A O1A 135.00(18)
C95A Zr1A C2A O1A -135.86(18)
C81A Zr1A C2A O1A 112.86(18)
C85A Zr1A C2A O1A 81.67(18)
C91A Zr1A C2A O1A -116.35(19)
C92A Zr1A C2A O1A -84.16(19)
C84A Zr1A C2A O1A 77.0(2)
C83A Zr1A C2A O1A 116.5(2)
C93A Zr1A C2A O1A -77.2(2)
C94A Zr1A C2A O1A -113.8(2)
Cl2A Zr1A C2A O1A 0.48(18)
O1A Zr1A C2A C3A 7.6(6)
C82A Zr1A C2A C3A 142.6(7)
C95A Zr1A C2A C3A -128.3(7)
C81A Zr1A C2A C3A 120.4(7)
C85A Zr1A C2A C3A 89.2(7)
C91A Zr1A C2A C3A -108.8(7)
C92A Zr1A C2A C3A -76.6(7)
C84A Zr1A C2A C3A 84.6(7)
C83A Zr1A C2A C3A 124.0(7)
C93A Zr1A C2A C3A -69.6(7)
C94A Zr1A C2A C3A -106.2(7)
Cl2A Zr1A C2A C3A 8.0(7)
O1A Zr1A C2A Rh1A -177.6(2)
C82A Zr1A C2A Rh1A -42.56(11)
C95A Zr1A C2A Rh1A 46.58(12)
C81A Zr1A C2A Rh1A -64.70(9)
C85A Zr1A C2A Rh1A -95.89(10)
C91A Zr1A C2A Rh1A 66.09(9)
C92A Zr1A C2A Rh1A 98.27(10)
C84A Zr1A C2A Rh1A -100.53(12)
C83A Zr1A C2A Rh1A -61.11(16)
C93A Zr1A C2A Rh1A 105.22(12)
C94A Zr1A C2A Rh1A 68.68(17)
Cl2A Zr1A C2A Rh1A -177.09(6)
C2A Rh1A P1A C91A 78.57(14)
P2A Rh1A P1A C91A -14.47(14)
Cl1A Rh1A P1A C91A -112.93(10)
Zr1A Rh1A P1A C91A 12.93(10)
C2A Rh1A P1A C21A -170.31(14)
P2A Rh1A P1A C21A 96.65(13)
Cl1A Rh1A P1A C21A -1.82(11)
Zr1A Rh1A P1A C21A 124.05(11)
C2A Rh1A P1A C11A -32.18(14)
P2A Rh1A P1A C11A -125.21(13)
Cl1A Rh1A P1A C11A 136.32(11)
Zr1A Rh1A P1A C11A -97.82(11)
C2A Rh1A P2A C81A -81.23(13)
P1A Rh1A P2A C81A 11.90(14)
Cl1A Rh1A P2A C81A 110.68(10)
Zr1A Rh1A P2A C81A -15.48(10)
C2A Rh1A P2A C41A 30.22(15)
P1A Rh1A P2A C41A 123.36(13)
Cl1A Rh1A P2A C41A -137.87(12)
Zr1A Rh1A P2A C41A 95.97(11)
C2A Rh1A P2A C31A 170.83(14)
P1A Rh1A P2A C31A -96.04(14)
Cl1A Rh1A P2A C31A 2.74(11)
Zr1A Rh1A P2A C31A -123.42(11)
C91A P1A C11A C12A 59.6(2)
C21A P1A C11A C12A -51.6(3)
Rh1A P1A C11A C12A 168.43(18)
C91A P1A C11A C16A -171.5(2)
C21A P1A C11A C16A 77.3(2)
Rh1A P1A C11A C16A -62.7(2)
C16A C11A C12A C13A 59.9(3)
P1A C11A C12A C13A -169.1(2)
C11A C12A C13A C14A -57.8(3)
C12A C13A C14A C15A 54.4(4)
C13A C14A C15A C16A -53.2(4)
C14A C15A C16A C11A 54.6(4)
C12A C11A C16A C15A -58.0(3)
P1A C11A C16A C15A 169.9(2)
C91A P1A C21A C26A -173.4(2)
C11A P1A C21A C26A -63.3(2)
Rh1A P1A C21A C26A 78.7(2)
C91A P1A C21A C22A -42.3(3)
C11A P1A C21A C22A 67.7(3)
Rh1A P1A C21A C22A -150.2(2)
C26A C21A C22A C23A -55.6(3)
P1A C21A C22A C23A 172.9(2)
C21A C22A C23A C24A 53.5(4)
C22A C23A C24A C25A -54.0(4)
C23A C24A C25A C26A 56.0(4)
C24A C25A C26A C21A -58.4(4)
C22A C21A C26A C25A 58.8(3)
P1A C21A C26A C25A -166.2(2)
C81A P2A C31A C36A 175.65(19)
C41A P2A C31A C36A 64.2(2)
Rh1A P2A C31A C36A -78.9(2)
C81A P2A C31A C32A 44.7(2)
C41A P2A C31A C32A -66.8(3)
Rh1A P2A C31A C32A 150.13(19)
C36A C31A C32A C33A 58.8(3)
P2A C31A C32A C33A -168.5(2)
C31A C32A C33A C34A -55.7(3)
C32A C33A C34A C35A 54.0(3)
C33A C34A C35A C36A -54.9(4)
C32A C31A C36A C35A -59.8(3)
P2A C31A C36A C35A 166.15(19)
C34A C35A C36A C31A 57.6(3)
C81A P2A C41A C42A -59.5(3)
C31A P2A C41A C42A 50.1(3)
Rh1A P2A C41A C42A -166.9(2)
C81A P2A C41A C46A 171.8(2)
C31A P2A C41A C46A -78.6(2)
Rh1A P2A C41A C46A 64.4(2)
C46A C41A C42A C43A -59.4(4)
P2A C41A C42A C43A 170.7(2)
C41A C42A C43A C44A 58.7(4)
C42A C43A C44A C45A -55.7(4)
C43A C44A C45A C46A 53.7(4)
C44A C45A C46A C41A -55.3(4)
C42A C41A C46A C45A 58.5(3)
P2A C41A C46A C45A -168.5(2)
C41A P2A C81A C85A -19.2(3)
C31A P2A C81A C85A -135.9(3)
Rh1A P2A C81A C85A 103.0(2)
C41A P2A C81A C82A 176.7(2)
C31A P2A C81A C82A 60.1(2)
Rh1A P2A C81A C82A -61.1(2)
C41A P2A C81A Zr1A -102.84(13)
C31A P2A C81A Zr1A 140.48(12)
Rh1A P2A C81A Zr1A 19.36(11)
O1A Zr1A C81A C85A -83.04(18)
C82A Zr1A C81A C85A 114.2(3)
C95A Zr1A C81A C85A 145.21(18)
C91A Zr1A C81A C85A 179.00(17)
C92A Zr1A C81A C85A -174.9(3)
C84A Zr1A C81A C85A 37.10(18)
C83A Zr1A C81A C85A 76.6(2)
C93A Zr1A C81A C85A 93.1(3)
C94A Zr1A C81A C85A 110.47(19)
Cl2A Zr1A C81A C85A -8.85(19)
O1A Zr1A C81A C82A 162.78(17)
C95A Zr1A C81A C82A 31.03(19)
C85A Zr1A C81A C82A -114.2(3)
C91A Zr1A C81A C82A 64.8(2)
C92A Zr1A C81A C82A 70.9(4)
C84A Zr1A C81A C82A -77.08(19)
C83A Zr1A C81A C82A -37.58(17)
C93A Zr1A C81A C82A -21.1(3)
C94A Zr1A C81A C82A -3.7(2)
Cl2A Zr1A C81A C82A -123.03(16)
O1A Zr1A C81A P2A 44.35(13)
C82A Zr1A C81A P2A -118.4(2)
C95A Zr1A C81A P2A -87.40(15)
C85A Zr1A C81A P2A 127.4(2)
C91A Zr1A C81A P2A -53.61(18)
C92A Zr1A C81A P2A -47.5(4)
C84A Zr1A C81A P2A 164.5(2)
C83A Zr1A C81A P2A -156.01(19)
C93A Zr1A C81A P2A -139.5(2)
C94A Zr1A C81A P2A -122.14(14)
Cl2A Zr1A C81A P2A 118.54(11)
C85A C81A C82A C83A 2.8(3)
P2A C81A C82A C83A 170.0(2)
Zr1A C81A C82A C83A 69.2(2)
C85A C81A C82A Zr1A -66.40(19)
P2A C81A C82A Zr1A 100.82(18)
O1A Zr1A C82A C83A -134.38(18)
C95A Zr1A C82A C83A 95.4(2)
C81A Zr1A C82A C83A -113.3(3)
C85A Zr1A C82A C83A -76.1(2)
C91A Zr1A C82A C83A 115.29(19)
C92A Zr1A C82A C83A 92.8(2)
C84A Zr1A C82A C83A -35.71(18)
C93A Zr1A C82A C83A 55.9(2)
C94A Zr1A C82A C83A 63.63(19)
Cl2A Zr1A C82A C83A -38.0(2)
O1A Zr1A C82A C81A -21.1(2)
C95A Zr1A C82A C81A -151.32(18)
C85A Zr1A C82A C81A 37.22(16)
C91A Zr1A C82A C81A -131.41(17)
C92A Zr1A C82A C81A -153.95(16)
C84A Zr1A C82A C81A 77.59(18)
C83A Zr1A C82A C81A 113.3(3)
C93A Zr1A C82A C81A 169.22(16)
C94A Zr1A C82A C81A 176.92(17)
Cl2A Zr1A C82A C81A 75.32(18)
C81A C82A C83A C84A -2.8(3)
Zr1A C82A C83A C84A 64.9(2)
C81A C82A C83A Zr1A -67.71(19)
O1A Zr1A C83A C84A -43.4(3)
C82A Zr1A C83A C84A -116.5(3)
C95A Zr1A C83A C84A 161.7(2)
C81A Zr1A C83A C84A -77.8(2)
C85A Zr1A C83A C84A -37.05(18)
C91A Zr1A C83A C84A 163.88(18)
C92A Zr1A C83A C84A 125.0(2)
C93A Zr1A C83A C84A 109.5(2)
C94A Zr1A C83A C84A 130.6(2)
Cl2A Zr1A C83A C84A 33.7(2)
O1A Zr1A C83A C82A 73.1(2)
C95A Zr1A C83A C82A -81.82(19)
C81A Zr1A C83A C82A 38.64(17)
C85A Zr1A C83A C82A 79.42(19)
C91A Zr1A C83A C82A -79.6(2)
C92A Zr1A C83A C82A -118.56(19)
C84A Zr1A C83A C82A 116.5(3)
C93A Zr1A C83A C82A -133.98(19)
C94A Zr1A C83A C82A -113.0(2)
Cl2A Zr1A C83A C82A 150.15(17)
C82A C83A C84A C85A 1.7(3)
Zr1A C83A C84A C85A 65.1(2)
C82A C83A C84A Zr1A -63.5(2)
O1A Zr1A C84A C83A 152.07(18)
C82A Zr1A C84A C83A 36.63(18)
C95A Zr1A C84A C83A -20.6(2)
C81A Zr1A C84A C83A 78.3(2)
C85A Zr1A C84A C83A 115.6(3)
C91A Zr1A C84A C83A -28.5(3)
C92A Zr1A C84A C83A -86.4(3)
C93A Zr1A C84A C83A -78.7(2)
C94A Zr1A C84A C83A -48.3(2)
Cl2A Zr1A C84A C83A -145.3(2)
O1A Zr1A C84A C85A 36.4(2)
C82A Zr1A C84A C85A -79.0(2)
C95A Zr1A C84A C85A -136.3(2)
C81A Zr1A C84A C85A -37.31(18)
C91A Zr1A C84A C85A -144.2(2)
C92A Zr1A C84A C85A 157.99(19)
C83A Zr1A C84A C85A -115.6(3)
C93A Zr1A C84A C85A 165.6(2)
C94A Zr1A C84A C85A -163.9(2)
Cl2A Zr1A C84A C85A 99.1(2)
C82A C81A C85A C84A -1.8(3)
P2A C81A C85A C84A -167.6(2)
Zr1A C81A C85A C84A -67.5(2)
C82A C81A C85A Zr1A 65.69(18)
P2A C81A C85A Zr1A -100.1(2)
C83A C84A C85A C81A 0.1(3)
Zr1A C84A C85A C81A 66.55(19)
C83A C84A C85A Zr1A -66.4(2)
O1A Zr1A C85A C81A 97.53(18)
C82A Zr1A C85A C81A -38.10(17)
C95A Zr1A C85A C81A -50.6(2)
C91A Zr1A C85A C81A -2.4(4)
C92A Zr1A C85A C81A 173.6(4)
C84A Zr1A C85A C81A -114.8(3)
C83A Zr1A C85A C81A -78.6(2)
C93A Zr1A C85A C81A -136.2(2)
C94A Zr1A C85A C81A -94.1(2)
Cl2A Zr1A C85A C81A 171.76(18)
O1A Zr1A C85A C84A -147.7(2)
C82A Zr1A C85A C84A 76.7(2)
C95A Zr1A C85A C84A 64.2(3)
C81A Zr1A C85A C84A 114.8(3)
C91A Zr1A C85A C84A 112.3(3)
C92A Zr1A C85A C84A -71.6(5)
C83A Zr1A C85A C84A 36.16(19)
C93A Zr1A C85A C84A -21.4(3)
C94A Zr1A C85A C84A 20.6(3)
Cl2A Zr1A C85A C84A -73.5(2)
C21A P1A C91A C92A 141.6(2)
C11A P1A C91A C92A 25.8(3)
Rh1A P1A C91A C92A -98.6(2)
C21A P1A C91A C95A -55.3(2)
C11A P1A C91A C95A -171.1(2)
Rh1A P1A C91A C95A 64.5(2)
C21A P1A C91A Zr1A -135.85(13)
C11A P1A C91A Zr1A 108.33(13)
Rh1A P1A C91A Zr1A -16.03(12)
O1A Zr1A C91A C92A 79.07(19)
C82A Zr1A C91A C92A -151.52(19)
C95A Zr1A C91A C92A -113.3(3)
C81A Zr1A C91A C92A 176.49(18)
C85A Zr1A C91A C92A 178.2(3)
C84A Zr1A C91A C92A -100.4(3)
C83A Zr1A C91A C92A -117.3(2)
C93A Zr1A C91A C92A -36.71(19)
C94A Zr1A C91A C92A -76.0(2)
Cl2A Zr1A C91A C92A 4.6(2)
O1A Zr1A C91A C95A -167.61(19)
C82A Zr1A C91A C95A -38.2(2)
C81A Zr1A C91A C95A -70.2(2)
C85A Zr1A C91A C95A -68.5(4)
C92A Zr1A C91A C95A 113.3(3)
C84A Zr1A C91A C95A 12.9(3)
C83A Zr1A C91A C95A -4.0(2)
C93A Zr1A C91A C95A 76.6(2)
C94A Zr1A C91A C95A 37.33(19)
Cl2A Zr1A C91A C95A 117.96(18)
O1A Zr1A C91A P1A -46.88(14)
C82A Zr1A C91A P1A 82.54(15)
C95A Zr1A C91A P1A 120.7(2)
C81A Zr1A C91A P1A 50.55(18)
C85A Zr1A C91A P1A 52.2(4)
C92A Zr1A C91A P1A -125.9(3)
C84A Zr1A C91A P1A 133.66(18)
C83A Zr1A C91A P1A 116.77(14)
C93A Zr1A C91A P1A -162.6(2)
C94A Zr1A C91A P1A 158.1(2)
Cl2A Zr1A C91A P1A -121.31(11)
C95A C91A C92A C93A 1.6(3)
P1A C91A C92A C93A 167.0(2)
Zr1A C91A C92A C93A 67.7(2)
C95A C91A C92A Zr1A -66.07(18)
P1A C91A C92A Zr1A 99.3(2)
O1A Zr1A C92A C93A 143.5(2)
C82A Zr1A C92A C93A -73.5(3)
C95A Zr1A C92A C93A -76.8(2)
C81A Zr1A C92A C93A -123.7(3)
C85A Zr1A C92A C93A 67.3(5)
C91A Zr1A C92A C93A -115.0(3)
C84A Zr1A C92A C93A 13.6(3)
C83A Zr1A C92A C93A -29.3(3)
C94A Zr1A C92A C93A -36.1(2)
Cl2A Zr1A C92A C93A 69.1(2)
O1A Zr1A C92A C91A -101.48(18)
C82A Zr1A C92A C91A 41.5(3)
C95A Zr1A C92A C91A 38.23(18)
C81A Zr1A C92A C91A -8.7(4)
C85A Zr1A C92A C91A -177.7(4)
C84A Zr1A C92A C91A 128.6(2)
C83A Zr1A C92A C91A 85.7(2)
C93A Zr1A C92A C91A 115.0(3)
C94A Zr1A C92A C91A 78.9(2)
Cl2A Zr1A C92A C91A -175.87(18)
C91A C92A C93A C94A -0.3(3)
Zr1A C92A C93A C94A 66.1(2)
C91A C92A C93A Zr1A -66.4(2)
O1A Zr1A C93A C94A -155.98(17)
C82A Zr1A C93A C94A 14.8(2)
C95A Zr1A C93A C94A -36.83(17)
C81A Zr1A C93A C94A 28.2(3)
C85A Zr1A C93A C94A 85.3(2)
C91A Zr1A C93A C94A -78.2(2)
C92A Zr1A C93A C94A -115.7(3)
C84A Zr1A C93A C94A 73.4(2)
C83A Zr1A C93A C94A 41.7(2)
Cl2A Zr1A C93A C94A 139.23(19)
O1A Zr1A C93A C92A -40.3(2)
C82A Zr1A C93A C92A 130.5(2)
C95A Zr1A C93A C92A 78.9(2)
C81A Zr1A C93A C92A 143.9(2)
C85A Zr1A C93A C92A -158.96(19)
C91A Zr1A C93A C92A 37.52(19)
C84A Zr1A C93A C92A -170.9(2)
C83A Zr1A C93A C92A 157.5(2)
C94A Zr1A C93A C92A 115.7(3)
Cl2A Zr1A C93A C92A -105.1(2)
C92A C93A C94A C95A -1.2(3)
Zr1A C93A C94A C95A 63.7(2)
C92A C93A C94A Zr1A -64.9(2)
O1A Zr1A C94A C93A 36.4(3)
C82A Zr1A C94A C93A -167.37(19)
C95A Zr1A C94A C93A 116.2(3)
C81A Zr1A C94A C93A -165.33(17)
C85A Zr1A C94A C93A -124.94(19)
C91A Zr1A C94A C93A 78.16(19)
C92A Zr1A C94A C93A 36.92(18)
C84A Zr1A C94A C93A -113.93(19)
C83A Zr1A C94A C93A -137.7(2)
Cl2A Zr1A C94A C93A -39.56(18)
O1A Zr1A C94A C95A -79.8(3)
C82A Zr1A C94A C95A 76.4(2)
C81A Zr1A C94A C95A 78.5(2)
C85A Zr1A C94A C95A 118.85(19)
C91A Zr1A C94A C95A -38.05(17)
C92A Zr1A C94A C95A -79.3(2)
C84A Zr1A C94A C95A 129.9(2)
C83A Zr1A C94A C95A 106.1(2)
C93A Zr1A C94A C95A -116.2(3)
Cl2A Zr1A C94A C95A -155.77(18)
C93A C94A C95A C91A 2.2(3)
Zr1A C94A C95A C91A 67.60(19)
C93A C94A C95A Zr1A -65.4(2)
C92A C91A C95A C94A -2.3(3)
P1A C91A C95A C94A -168.6(2)
Zr1A C91A C95A C94A -68.94(19)
C92A C91A C95A Zr1A 66.61(19)
P1A C91A C95A Zr1A -99.65(19)
O1A Zr1A C95A C94A 129.44(19)
C82A Zr1A C95A C94A -101.8(2)
C81A Zr1A C95A C94A -118.4(2)
C85A Zr1A C95A C94A -91.6(2)
C91A Zr1A C95A C94A 114.0(3)
C92A Zr1A C95A C94A 76.0(2)
C84A Zr1A C95A C94A -58.7(2)
C83A Zr1A C95A C94A -69.4(2)
C93A Zr1A C95A C94A 35.75(18)
Cl2A Zr1A C95A C94A 30.9(2)
O1A Zr1A C95A C91A 15.4(2)
C82A Zr1A C95A C91A 144.2(2)
C81A Zr1A C95A C91A 127.57(18)
C85A Zr1A C95A C91A 154.35(17)
C92A Zr1A C95A C91A -38.03(17)
C84A Zr1A C95A C91A -172.75(17)
C83A Zr1A C95A C91A 176.6(2)
C93A Zr1A C95A C91A -78.3(2)
C94A Zr1A C95A C91A -114.0(3)
Cl2A Zr1A C95A C91A -83.08(19)
C92B Zr1B O1B C2B -55.3(2)
C85B Zr1B O1B C2B 53.5(2)
C81B Zr1B O1B C2B 67.7(2)
C91B Zr1B O1B C2B -61.7(2)
C82B Zr1B O1B C2B 100.3(2)
C95B Zr1B O1B C2B -93.6(2)
C93B Zr1B O1B C2B -97.2(2)
C83B Zr1B O1B C2B 117.6(2)
C94B Zr1B O1B C2B -114.3(2)
C84B Zr1B O1B C2B 89.6(3)
Cl2B Zr1B O1B C2B 178.9(2)
Zr1B O1B C2B C3B 175.19(19)
Zr1B O1B C2B Rh1B -6.4(3)
P1B Rh1B C2B O1B 85.1(3)
P2B Rh1B C2B O1B -75.3(3)
Cl1B Rh1B C2B O1B -168.3(2)
Zr1B Rh1B C2B O1B 5.0(2)
P1B Rh1B C2B C3B -96.5(2)
P2B Rh1B C2B C3B 103.1(2)
Cl1B Rh1B C2B C3B 10.0(5)
Zr1B Rh1B C2B C3B -176.6(2)
P1B Rh1B C2B Zr1B 80.13(4)
P2B Rh1B C2B Zr1B -80.32(4)
Cl1B Rh1B C2B Zr1B -173.4(3)
C92B Zr1B C2B O1B 135.1(2)
C85B Zr1B C2B O1B -135.6(2)
C81B Zr1B C2B O1B -111.7(2)
C91B Zr1B C2B O1B 117.4(2)
C82B Zr1B C2B O1B -81.2(2)
C95B Zr1B C2B O1B 84.8(2)
C93B Zr1B C2B O1B 110.0(2)
C83B Zr1B C2B O1B -78.4(2)
C94B Zr1B C2B O1B 76.4(2)
C84B Zr1B C2B O1B -120.2(2)
Cl2B Zr1B C2B O1B -1.1(2)
O1B Zr1B C2B C3B -16.5(7)
C92B Zr1B C2B C3B 118.6(8)
C85B Zr1B C2B C3B -152.0(7)
C81B Zr1B C2B C3B -128.2(8)
C91B Zr1B C2B C3B 101.0(8)
C82B Zr1B C2B C3B -97.7(8)
C95B Zr1B C2B C3B 68.4(8)
C93B Zr1B C2B C3B 93.5(8)
C83B Zr1B C2B C3B -94.8(8)
C94B Zr1B C2B C3B 59.9(8)
C84B Zr1B C2B C3B -136.7(7)
Cl2B Zr1B C2B C3B -17.5(8)
O1B Zr1B C2B Rh1B 174.6(2)
C92B Zr1B C2B Rh1B -50.27(12)
C85B Zr1B C2B Rh1B 39.08(12)
C81B Zr1B C2B Rh1B 62.93(10)
C91B Zr1B C2B Rh1B -67.91(10)
C82B Zr1B C2B Rh1B 93.41(10)
C95B Zr1B C2B Rh1B -100.52(10)
C93B Zr1B C2B Rh1B -75.38(17)
C83B Zr1B C2B Rh1B 96.29(14)
C94B Zr1B C2B Rh1B -108.99(12)
C84B Zr1B C2B Rh1B 54.41(18)
Cl2B Zr1B C2B Rh1B 173.58(6)
C2B Rh1B P1B C91B -74.80(14)
P2B Rh1B P1B C91B 17.03(15)
Cl1B Rh1B P1B C91B 117.76(11)
Zr1B Rh1B P1B C91B -9.95(10)
C2B Rh1B P1B C21B 36.49(14)
P2B Rh1B P1B C21B 128.32(13)
Cl1B Rh1B P1B C21B -130.95(11)
Zr1B Rh1B P1B C21B 101.34(11)
C2B Rh1B P1B C11B 173.24(15)
P2B Rh1B P1B C11B -94.92(14)
Cl1B Rh1B P1B C11B 5.80(12)
Zr1B Rh1B P1B C11B -121.91(12)
C2B Rh1B P2B C81B 82.95(14)
P1B Rh1B P2B C81B -9.02(14)
Cl1B Rh1B P2B C81B -110.12(10)
Zr1B Rh1B P2B C81B 17.98(10)
C2B Rh1B P2B C31B -29.06(14)
P1B Rh1B P2B C31B -121.03(13)
Cl1B Rh1B P2B C31B 137.87(11)
Zr1B Rh1B P2B C31B -94.03(11)
C2B Rh1B P2B C41B -170.24(14)
P1B Rh1B P2B C41B 97.78(14)
Cl1B Rh1B P2B C41B -3.32(11)
Zr1B Rh1B P2B C41B 124.78(11)
C91B P1B C11B C12B 170.4(2)
C21B P1B C11B C12B 59.2(2)
Rh1B P1B C11B C12B -80.3(2)
C91B P1B C11B C16B 41.2(3)
C21B P1B C11B C16B -70.0(3)
Rh1B P1B C11B C16B 150.5(2)
C16B C11B C12B C13B -58.4(4)
P1B C11B C12B C13B 169.0(2)
C11B C12B C13B C14B 58.0(4)
C12B C13B C14B C15B -56.4(4)
C13B C14B C15B C16B 55.2(4)
C14B C15B C16B C11B -54.9(4)
C12B C11B C16B C15B 56.2(4)
P1B C11B C16B C15B -174.0(2)
C91B P1B C21B C26B 170.1(2)
C11B P1B C21B C26B -78.4(2)
Rh1B P1B C21B C26B 61.2(2)
C91B P1B C21B C22B -61.1(2)
C11B P1B C21B C22B 50.4(3)
Rh1B P1B C21B C22B -170.08(18)
C26B C21B C22B C23B -59.7(3)
P1B C21B C22B C23B 169.7(2)
C21B C22B C23B C24B 57.7(3)
C22B C23B C24B C25B -54.1(4)
C23B C24B C25B C26B 52.9(4)
C24B C25B C26B C21B -55.2(4)
C22B C21B C26B C25B 58.4(3)
P1B C21B C26B C25B -168.8(2)
C81B P2B C31B C32B 62.4(3)
C41B P2B C31B C32B -46.6(3)
Rh1B P2B C31B C32B 169.13(19)
C81B P2B C31B C36B -168.3(2)
C41B P2B C31B C36B 82.7(2)
Rh1B P2B C31B C36B -61.6(2)
C36B C31B C32B C33B 58.5(3)
P2B C31B C32B C33B -171.4(2)
C31B C32B C33B C34B -56.8(4)
C32B C33B C34B C35B 54.3(4)
C33B C34B C35B C36B -53.6(4)
C34B C35B C36B C31B 56.3(3)
C32B C31B C36B C35B -59.2(3)
P2B C31B C36B C35B 166.4(2)
C81B P2B C41B C42B -174.4(2)
C31B P2B C41B C42B -62.2(3)
Rh1B P2B C41B C42B 81.2(2)
C81B P2B C41B C46B -43.1(3)
C31B P2B C41B C46B 69.1(3)
Rh1B P2B C41B C46B -147.5(2)
C46B C41B C42B C43B 58.6(4)
P2B C41B C42B C43B -167.2(2)
C41B C42B C43B C44B -56.4(4)
C42B C43B C44B C45B 55.0(4)
C43B C44B C45B C46B -55.1(4)
C42B C41B C46B C45B -58.4(3)
P2B C41B C46B C45B 169.2(2)
C44B C45B C46B C41B 56.2(4)
C31B P2B C81B C82B 14.1(3)
C41B P2B C81B C82B 130.4(3)
Rh1B P2B C81B C82B -107.3(3)
C31B P2B C81B C85B 179.3(2)
C41B P2B C81B C85B -64.4(3)
Rh1B P2B C81B C85B 57.9(2)
C31B P2B C81B Zr1B 98.76(14)
C41B P2B C81B Zr1B -144.90(13)
Rh1B P2B C81B Zr1B -22.63(12)
O1B Zr1B C81B C82B 87.83(19)
C92B Zr1B C81B C82B -139.83(18)
C85B Zr1B C81B C82B -113.9(3)
C91B Zr1B C81B C82B -175.00(17)
C95B Zr1B C81B C82B 172.9(3)
C93B Zr1B C81B C82B -104.6(2)
C83B Zr1B C81B C82B -37.09(19)
C94B Zr1B C81B C82B -87.4(3)
C84B Zr1B C81B C82B -76.5(2)
Cl2B Zr1B C81B C82B 12.9(2)
O1B Zr1B C81B C85B -158.25(19)
C92B Zr1B C81B C85B -25.9(2)
C91B Zr1B C81B C85B -61.1(2)
C82B Zr1B C81B C85B 113.9(3)
C95B Zr1B C81B C85B -73.2(4)
C93B Zr1B C81B C85B 9.4(2)
C83B Zr1B C81B C85B 76.8(2)
C94B Zr1B C81B C85B 26.5(4)
C84B Zr1B C81B C85B 37.47(19)
Cl2B Zr1B C81B C85B 126.79(17)
O1B Zr1B C81B P2B -41.10(14)
C92B Zr1B C81B P2B 91.25(15)
C85B Zr1B C81B P2B 117.1(3)
C91B Zr1B C81B P2B 56.07(18)
C82B Zr1B C81B P2B -128.9(3)
C95B Zr1B C81B P2B 44.0(4)
C93B Zr1B C81B P2B 126.52(14)
C83B Zr1B C81B P2B -166.0(2)
C94B Zr1B C81B P2B 143.6(2)
C84B Zr1B C81B P2B 154.6(2)
Cl2B Zr1B C81B P2B -116.06(12)
C85B C81B C82B C83B 0.9(3)
P2B C81B C82B C83B 167.5(2)
Zr1B C81B C82B C83B 67.1(2)
C85B C81B C82B Zr1B -66.2(2)
P2B C81B C82B Zr1B 100.4(3)
O1B Zr1B C82B C81B -93.55(19)
C92B Zr1B C82B C81B 57.9(2)
C85B Zr1B C82B C81B 38.19(17)
C91B Zr1B C82B C81B 12.2(4)
C95B Zr1B C82B C81B -170.7(4)
C93B Zr1B C82B C81B 101.0(2)
C83B Zr1B C82B C81B 115.0(3)
C94B Zr1B C82B C81B 142.08(19)
C84B Zr1B C82B C81B 78.6(2)
Cl2B Zr1B C82B C81B -167.82(19)
O1B Zr1B C82B C83B 151.4(2)
C92B Zr1B C82B C83B -57.1(3)
C85B Zr1B C82B C83B -76.8(2)
C81B Zr1B C82B C83B -115.0(3)
C91B Zr1B C82B C83B -102.8(3)
C95B Zr1B C82B C83B 74.3(5)
C93B Zr1B C82B C83B -14.0(3)
C94B Zr1B C82B C83B 27.0(3)
C84B Zr1B C82B C83B -36.4(2)
Cl2B Zr1B C82B C83B 77.2(2)
C81B C82B C83B C84B 1.0(4)
Zr1B C82B C83B C84B 66.9(2)
C81B C82B C83B Zr1B -65.9(2)
O1B Zr1B C83B C84B -148.36(17)
C92B Zr1B C83B C84B 25.4(2)
C85B Zr1B C83B C84B -36.31(17)
C81B Zr1B C83B C84B -77.9(2)
C91B Zr1B C83B C84B 30.3(3)
C82B Zr1B C83B C84B -115.0(3)
C95B Zr1B C83B C84B 87.2(3)
C93B Zr1B C83B C84B 53.9(2)
C94B Zr1B C83B C84B 83.2(2)
Cl2B Zr1B C83B C84B 149.98(19)
O1B Zr1B C83B C82B -33.4(2)
C92B Zr1B C83B C82B 140.3(2)
C85B Zr1B C83B C82B 78.6(2)
C81B Zr1B C83B C82B 37.10(19)
C91B Zr1B C83B C82B 145.3(2)
C95B Zr1B C83B C82B -157.80(19)
C93B Zr1B C83B C82B 168.9(2)
C94B Zr1B C83B C82B -161.8(2)
C84B Zr1B C83B C82B 115.0(3)
Cl2B Zr1B C83B C82B -95.1(2)
C82B C83B C84B C85B -2.5(4)
Zr1B C83B C84B C85B 62.9(2)
C82B C83B C84B Zr1B -65.4(2)
O1B Zr1B C84B C83B 51.0(3)
C92B Zr1B C84B C83B -156.8(2)
C85B Zr1B C84B C83B 117.0(3)
C81B Zr1B C84B C83B 78.4(2)
C91B Zr1B C84B C83B -161.80(17)
C82B Zr1B C84B C83B 37.57(18)
C95B Zr1B C84B C83B -124.87(19)
C93B Zr1B C84B C83B -124.4(2)
C94B Zr1B C84B C83B -106.0(2)
Cl2B Zr1B C84B C83B -29.46(19)
O1B Zr1B C84B C85B -66.0(3)
C92B Zr1B C84B C85B 86.3(2)
C81B Zr1B C84B C85B -38.56(18)
C91B Zr1B C84B C85B 81.2(2)
C82B Zr1B C84B C85B -79.4(2)
C95B Zr1B C84B C85B 118.1(2)
C93B Zr1B C84B C85B 118.6(2)
C83B Zr1B C84B C85B -117.0(3)
C94B Zr1B C84B C85B 137.0(2)
Cl2B Zr1B C84B C85B -146.45(19)
C83B C84B C85B C81B 3.0(4)
Zr1B C84B C85B C81B 67.6(2)
C83B C84B C85B Zr1B -64.5(2)
C82B C81B C85B C84B -2.4(3)
P2B C81B C85B C84B -170.8(2)
Zr1B C81B C85B C84B -69.5(2)
C82B C81B C85B Zr1B 67.1(2)
P2B C81B C85B Zr1B -101.31(19)
O1B Zr1B C85B C84B 139.9(2)
C92B Zr1B C85B C84B -90.3(2)
C81B Zr1B C85B C84B 113.4(3)
C91B Zr1B C85B C84B -112.5(2)
C82B Zr1B C85B C84B 76.0(2)
C95B Zr1B C85B C84B -93.8(2)
C93B Zr1B C85B C84B -59.0(2)
C83B Zr1B C85B C84B 35.42(19)
C94B Zr1B C85B C84B -54.1(2)
Cl2B Zr1B C85B C84B 43.1(2)
O1B Zr1B C85B C81B 26.4(2)
C92B Zr1B C85B C81B 156.3(2)
C91B Zr1B C85B C81B 134.09(18)
C82B Zr1B C85B C81B -37.38(17)
C95B Zr1B C85B C81B 152.75(18)
C93B Zr1B C85B C81B -172.47(19)
C83B Zr1B C85B C81B -78.0(2)
C94B Zr1B C85B C81B -167.52(17)
C84B Zr1B C85B C81B -113.4(3)
Cl2B Zr1B C85B C81B -70.35(19)
C21B P1B C91B C95B -25.9(3)
C11B P1B C91B C95B -142.0(3)
Rh1B P1B C91B C95B 95.9(3)
C21B P1B C91B C92B 170.7(2)
C11B P1B C91B C92B 54.6(3)
Rh1B P1B C91B C92B -67.5(3)
C21B P1B C91B Zr1B -109.50(13)
C11B P1B C91B Zr1B 134.40(13)
Rh1B P1B C91B Zr1B 12.36(13)
O1B Zr1B C91B C95B -75.87(18)
C92B Zr1B C91B C95B 113.5(3)
C85B Zr1B C91B C95B 156.65(18)
C81B Zr1B C91B C95B -172.87(17)
C82B Zr1B C91B C95B 178.7(3)
C93B Zr1B C91B C95B 75.9(2)
C83B Zr1B C91B C95B 105.3(2)
C94B Zr1B C91B C95B 36.61(18)
C84B Zr1B C91B C95B 122.67(19)
Cl2B Zr1B C91B C95B -1.3(2)
O1B Zr1B C91B C92B 170.61(18)
C85B Zr1B C91B C92B 43.1(2)
C81B Zr1B C91B C92B 73.6(2)
C82B Zr1B C91B C92B 65.2(4)
C95B Zr1B C91B C92B -113.5(3)
C93B Zr1B C91B C92B -37.58(18)
C83B Zr1B C91B C92B -8.2(3)
C94B Zr1B C91B C92B -76.9(2)
C84B Zr1B C91B C92B 9.2(2)
Cl2B Zr1B C91B C92B -114.79(17)
O1B Zr1B C91B P1B 50.02(14)
C92B Zr1B C91B P1B -120.6(2)
C85B Zr1B C91B P1B -77.45(15)
C81B Zr1B C91B P1B -46.97(19)
C82B Zr1B C91B P1B -55.4(4)
C95B Zr1B C91B P1B 125.9(2)
C93B Zr1B C91B P1B -158.2(2)
C83B Zr1B C91B P1B -128.82(17)
C94B Zr1B C91B P1B 162.5(2)
C84B Zr1B C91B P1B -111.43(15)
Cl2B Zr1B C91B P1B 124.62(11)
C95B C91B C92B C93B 2.0(3)
P1B C91B C92B C93B 168.4(2)
Zr1B C91B C92B C93B 69.0(2)
C95B C91B C92B Zr1B -67.1(2)
P1B C91B C92B Zr1B 99.4(2)
O1B Zr1B C92B C93B -125.4(2)
C85B Zr1B C92B C93B 107.0(2)
C81B Zr1B C92B C93B 121.0(2)
C91B Zr1B C92B C93B -113.7(3)
C82B Zr1B C92B C93B 91.0(2)
C95B Zr1B C92B C93B -75.9(2)
C83B Zr1B C92B C93B 61.4(2)
C94B Zr1B C92B C93B -35.99(19)
C84B Zr1B C92B C93B 74.4(2)
Cl2B Zr1B C92B C93B -26.4(2)
O1B Zr1B C92B C91B -11.7(2)
C85B Zr1B C92B C91B -139.28(19)
C81B Zr1B C92B C91B -125.30(18)
C82B Zr1B C92B C91B -155.29(17)
C95B Zr1B C92B C91B 37.80(17)
C93B Zr1B C92B C91B 113.7(3)
C83B Zr1B C92B C91B 175.09(17)
C94B Zr1B C92B C91B 77.75(19)
C84B Zr1B C92B C91B -171.86(19)
Cl2B Zr1B C92B C91B 87.33(18)
C91B C92B C93B C94B -1.5(3)
Zr1B C92B C93B C94B 66.6(2)
C91B C92B C93B Zr1B -68.1(2)
O1B Zr1B C93B C94B -31.8(3)
C92B Zr1B C93B C94B -115.6(3)
C85B Zr1B C93B C94B 172.2(2)
C81B Zr1B C93B C94B 167.10(18)
C91B Zr1B C93B C94B -77.4(2)
C82B Zr1B C93B C94B 125.9(2)
C95B Zr1B C93B C94B -36.33(19)
C83B Zr1B C93B C94B 118.3(2)
C84B Zr1B C93B C94B 144.1(2)
Cl2B Zr1B C93B C94B 43.6(2)
O1B Zr1B C93B C92B 83.8(3)
C85B Zr1B C93B C92B -72.2(2)
C81B Zr1B C93B C92B -77.3(2)
C91B Zr1B C93B C92B 38.23(19)
C82B Zr1B C93B C92B -118.5(2)
C95B Zr1B C93B C92B 79.3(2)
C83B Zr1B C93B C92B -126.1(2)
C94B Zr1B C93B C92B 115.6(3)
C84B Zr1B C93B C92B -100.3(2)
Cl2B Zr1B C93B C92B 159.18(19)
C92B C93B C94B C95B 0.4(3)
Zr1B C93B C94B C95B 64.6(2)
C92B C93B C94B Zr1B -64.2(2)
O1B Zr1B C94B C93B 158.22(19)
C92B Zr1B C94B C93B 37.33(19)
C85B Zr1B C94B C93B -9.4(2)
C81B Zr1B C94B C93B -26.8(4)
C91B Zr1B C94B C93B 79.0(2)
C82B Zr1B C94B C93B -83.3(3)
C95B Zr1B C94B C93B 116.5(3)
C83B Zr1B C94B C93B -68.2(2)
C84B Zr1B C94B C93B -35.9(2)
Cl2B Zr1B C94B C93B -134.8(2)
O1B Zr1B C94B C95B 41.7(2)
C92B Zr1B C94B C95B -79.2(2)
C85B Zr1B C94B C95B -126.0(2)
C81B Zr1B C94B C95B -143.3(3)
C91B Zr1B C94B C95B -37.57(19)
C82B Zr1B C94B C95B 160.2(2)
C93B Zr1B C94B C95B -116.5(3)
C83B Zr1B C94B C95B 175.2(2)
C84B Zr1B C94B C95B -152.4(2)
Cl2B Zr1B C94B C95B 108.7(2)
C93B C94B C95B C91B 0.8(3)
Zr1B C94B C95B C91B 65.7(2)
C93B C94B C95B Zr1B -64.9(2)
C92B C91B C95B C94B -1.7(3)
P1B C91B C95B C94B -167.3(2)
Zr1B C91B C95B C94B -67.3(2)
C92B C91B C95B Zr1B 65.57(19)
P1B C91B C95B Zr1B -100.1(2)
O1B Zr1B C95B C94B -141.2(2)
C92B Zr1B C95B C94B 76.7(2)
C85B Zr1B C95B C94B 81.0(2)
C81B Zr1B C95B C94B 132.4(3)
C91B Zr1B C95B C94B 115.0(3)
C82B Zr1B C95B C94B -63.4(5)
C93B Zr1B C95B C94B 35.8(2)
C83B Zr1B C95B C94B -7.2(3)
C84B Zr1B C95B C94B 36.3(3)
Cl2B Zr1B C95B C94B -66.2(2)
O1B Zr1B C95B C91B 103.83(18)
C92B Zr1B C95B C91B -38.29(17)
C85B Zr1B C95B C91B -34.0(2)
C81B Zr1B C95B C91B 17.5(4)
C82B Zr1B C95B C91B -178.3(4)
C93B Zr1B C95B C91B -79.2(2)
C83B Zr1B C95B C91B -122.1(2)
C94B Zr1B C95B C91B -115.0(3)
C84B Zr1B C95B C91B -78.6(2)
Cl2B Zr1B C95B C91B 178.88(17)
C106 C101 C102 C103 0.3(7)
C101 C102 C103 C104 -0.1(7)
C102 C103 C104 C105 -0.2(6)
C103 C104 C105 C106 0.2(6)
C104 C105 C106 C101 0.0(6)
C104 C105 C106 C107 -178.2(4)
C102 C101 C106 C105 -0.3(6)
C102 C101 C106 C107 178.0(4)
C116 C111 C112 C113 0.4(6)
C111 C112 C113 C114 0.2(7)
C112 C113 C114 C115 -0.3(8)
C113 C114 C115 C116 -0.3(8)
C114 C115 C116 C111 0.9(7)
C114 C115 C116 C117 -179.0(5)
C112 C111 C116 C115 -1.0(6)
C112 C111 C116 C117 178.9(4)
